data_7717455
loop_
_publ_author_name
'Icsel, Ceyda'
'Aydinlik, Seyma'
'Ayg\"un, Muhittin'
'Yilmaz, Veysel T.'

_publ_section_title
;
 Cationic first-row transition metal saccharinate complexes with
 tris(2-pyridylmethyl)amine: Synthesis, structures and anticancer studies
;
_journal_name_full 'Dalton Transactions'
_journal_paper_doi 10.1039/D4DT02258K
_journal_year 2024
_chemical_formula_moiety 'C36 H36 Cl2 Fe2 N8 O, 2(C7 H4 N O3 S), 3(H2 O)'
_chemical_formula_sum 'C50 H50 Cl2 Fe2 N10 O10 S2'
_chemical_formula_weight 1197.72
_space_group_crystal_system triclinic
_space_group_IT_number 2
_space_group_name_Hall '-P 1'
_space_group_name_H-M_alt 'P -1'
_atom_sites_solution_hydrogens mixed
_atom_sites_solution_primary dual
_audit_creation_date 2024-10-30
_audit_creation_method
;
Olex2 1.5
(compiled 2024.02.16 svn.r378c4104 for OlexSys, GUI svn.r6928)
;
_audit_update_record
;
2024-10-30 deposited with the CCDC.	2024-11-01 downloaded from the CCDC.
;
_cell_angle_alpha 99.02(3)
_cell_angle_beta 112.39(3)
_cell_angle_gamma 116.69(4)
_cell_formula_units_Z 4
_cell_length_a 18.776(8)
_cell_length_b 19.465(7)
_cell_length_c 19.694(6)
_cell_measurement_reflns_used 499
_cell_measurement_temperature 295(2)
_cell_measurement_theta_max 22.3130
_cell_measurement_theta_min 3.5930
_cell_volume 5458(5)
_computing_cell_refinement 'CrysAlisPro 1.171.42.79a (Rigaku OD, 2022)'
_computing_data_collection 'CrysAlisPro 1.171.42.79a (Rigaku OD, 2022)'
_computing_data_reduction 'CrysAlisPro 1.171.42.79a (Rigaku OD, 2022)'
_computing_molecular_graphics 'Olex2 1.5 (Dolomanov et al., 2009)'
_computing_publication_material 'Olex2 1.5 (Dolomanov et al., 2009)'
_computing_structure_refinement 'SHELXL 2019/3 (Sheldrick, 2015)'
_computing_structure_solution 'SHELXT  (Sheldrick, 2015)'
_diffrn_ambient_temperature 295(2)
_diffrn_detector_area_resol_mean 8.0667
_diffrn_detector_type Eos
_diffrn_measured_fraction_theta_full 0.956
_diffrn_measured_fraction_theta_max 0.964
_diffrn_measurement_details
;
List of Runs (angles in degrees, time in seconds):

  # Type    Start    End  Width  t~exp~   \w     \q     \k     \f   Frames
#--------------------------------------------------------------------------
  1  \w    -93.00   1.00   1.00   30.02    --  -22.18 -57.00  90.00   94
  2  \w    -37.00  10.00   1.00   30.02    --  -22.18 -77.00-111.00   47
  3  \w    -93.00   2.00   1.00   30.02    --  -22.18 -57.00 -30.00   95
  4  \w    -46.00  47.00   1.00   30.02    --  -22.18  57.00-120.00   93
;
_diffrn_measurement_device 'four-circle diffractometer'
_diffrn_measurement_device_type 'Xcalibur, Eos'
_diffrn_measurement_method '\w scans'
_diffrn_radiation_type MoK\a
_diffrn_radiation_wavelength 0.71073
_diffrn_reflns_av_unetI/netI 0.3119
_diffrn_reflns_Laue_measured_fraction_full 0.956
_diffrn_reflns_Laue_measured_fraction_max 0.964
_diffrn_reflns_limit_h_max 22
_diffrn_reflns_limit_h_min -22
_diffrn_reflns_limit_k_max 23
_diffrn_reflns_limit_k_min -23
_diffrn_reflns_limit_l_max 23
_diffrn_reflns_limit_l_min -23
_diffrn_reflns_number 32405
_diffrn_reflns_point_group_measured_fraction_full 0.956
_diffrn_reflns_point_group_measured_fraction_max 0.964
_diffrn_reflns_theta_full 25.105
_diffrn_reflns_theta_max 25.105
_diffrn_reflns_theta_min 3.061
_exptl_absorpt_coefficient_mu 0.772
_exptl_absorpt_correction_T_max 0.857
_exptl_absorpt_correction_T_min 0.825
_exptl_absorpt_correction_type analytical
_exptl_absorpt_process_details
;
CrysAlisPro 1.171.42.79a (Rigaku Oxford Diffraction, 2022)
Analytical numeric absorption correction using a multifaceted crystal
model based on expressions derived by R.C. Clark & J.S. Reid.
(Clark, R. C. & Reid, J. S. (1995). Acta Cryst. A51, 887-897)
Empirical absorption correction using spherical harmonics,
implemented in SCALE3 ABSPACK scaling algorithm.
;
_exptl_crystal_colour black
_exptl_crystal_colour_primary black
_exptl_crystal_density_diffrn 1.458
_exptl_crystal_description prism
_exptl_crystal_F_000 2472
_exptl_crystal_size_max 0.41
_exptl_crystal_size_mid 0.32
_exptl_crystal_size_min 0.26
_refine_diff_density_max 1.302
_refine_diff_density_min -0.783
_refine_diff_density_rms 0.181
_refine_ls_extinction_method none
_refine_ls_goodness_of_fit_ref 0.990
_refine_ls_hydrogen_treatment constr
_refine_ls_matrix_type full
_refine_ls_number_parameters 897
_refine_ls_number_reflns 32405
_refine_ls_number_restraints 1359
_refine_ls_restrained_S_all 0.974
_refine_ls_R_factor_all 0.2389
_refine_ls_R_factor_gt 0.1241
_refine_ls_shift/su_max 0.000
_refine_ls_shift/su_mean 0.000
_refine_ls_structure_factor_coef Fsqd
_refine_ls_weighting_details 'w=1/[\s^2^(Fo^2^)+(0.1804P)^2^] where P=(Fo^2^+2Fc^2^)/3'
_refine_ls_weighting_scheme calc
_refine_ls_wR_factor_gt 0.3278
_refine_ls_wR_factor_ref 0.3835
_reflns_Friedel_coverage 0.000
_reflns_number_gt 10907
_reflns_number_total 32405
_reflns_threshold_expression 'I > 2\s(I)'
_twin_special_details
;
Component 2 rotated by -179.9730\% 
around [1.00 0.00 -0.00] (reciprocal) or [0.83 0.42 0.37] (direct)
Component 3 rotated by -179.8075\% 
around [-0.55 0.58 0.60] (reciprocal) or [0.00 0.71 0.71] (direct)
;
_cod_data_source_file d4dt02258k2.cif
_cod_data_source_block Compound_I
_cod_original_cell_volume 5457(4)
_cod_database_code 7717455
_shelx_shelxl_version_number 2019/3
_shelx_space_group_comment
;
The symmetry employed for this shelxl refinement is uniquely defined
by the following loop, which should always be used as a source of
symmetry information in preference to the above space-group names.
They are only intended as comments.
;
_shelx_estimated_absorpt_t_max 0.825
_shelx_estimated_absorpt_t_min 0.743
_olex2_refinement_description
;
1. Twinned data refinement
 Scales: 0.471(2)
 0.3053(19) 0.2234(15)
2. Fixed Uiso
 At 1.2 times of:
  All C(H) groups, All C(H,H) groups
 At 1.5 times of:
  All O(H,H) groups
3. Restrained distances
 N2-C6
 1.5 with sigma of 0.02
 N15-C80
 1.4 with sigma of 0.02
 C80-C81
 1.5 with sigma of 0.02
 C79-C74 \\sim C79-C78 \\sim C78-C77 \\sim C77-C76 \\sim C76-C75 \\sim C75-C74
 with sigma of 0.02
 C93-C88 \\sim C93-C92 \\sim C92-C91 \\sim C91-C90 \\sim C90-C89 \\sim C89-C88
 with sigma of 0.02
 C86-C81 \\sim C86-C85 \\sim C85-C84 \\sim C84-C83 \\sim C83-C82 \\sim C82-C81
 with sigma of 0.02
 C95-C100 \\sim C96-C95 \\sim C97-C96 \\sim C98-C97 \\sim C99-C98 \\sim C99-C100
 with sigma of 0.02
4. Uiso/Uaniso restraints and constraints
Uanis(N20) = Uanis(N17) = Uanis(N18) = Uanis(N19)
Uanis(O8) = Uanis(O10) = Uanis(O9)
Uanis(N11) = Uanis(N12) = Uanis(N14) = Uanis(N13)
Uanis(N8) = Uanis(N9) = Uanis(N10) = Uanis(N7)
Uanis(N5) = Uanis(N16) = Uanis(N15) = Uanis(N6)
Uanis(N3) = Uanis(N2) = Uanis(N1) = Uanis(N4)
Uanis(O11) = Uanis(O12) = Uanis(O13)
Uanis(O2) = Uanis(O4) = Uanis(O3)
Uanis(O1) = Uanis(O14) = Uanis(O15) = Uanis(O16)
Uanis(C74) = Uanis(C79) = Uanis(C78) = Uanis(C77) = Uanis(C76) = Uanis(C75)
Uanis(C50) = Uanis(C51) = Uanis(C52) = Uanis(C53) = Uanis(C54)
Uanis(C68) = Uanis(C69) = Uanis(C70) = Uanis(C71) = Uanis(C72)
Uanis(C14) = Uanis(C15) = Uanis(C16) = Uanis(C17) = Uanis(C18)
Uanis(C32) = Uanis(C33) = Uanis(C34) = Uanis(C35) = Uanis(C36)
Uanis(C55) = Uanis(C56) = Uanis(C57) = Uanis(C58) = Uanis(C59) = Uanis(C60)
Uanis(C66) = Uanis(C65) = Uanis(C64) = Uanis(C63) = Uanis(C62) = Uanis(C61)
Uanis(C48) = Uanis(C47) = Uanis(C46) = Uanis(C45) = Uanis(C44) = Uanis(C43)
Uanis(C37) = Uanis(C38) = Uanis(C39) = Uanis(C40) = Uanis(C41) = Uanis(C42)
Uanis(C7) = Uanis(C6)
Uanis(C19) = Uanis(C20) = Uanis(C21) = Uanis(C22) = Uanis(C23) = Uanis(C24)
Uanis(C25) = Uanis(C26) = Uanis(C27) = Uanis(C28) = Uanis(C29) = Uanis(C30)
Uanis(O2W) = Uanis(O1W)
Uanis(O5W) = Uanis(O3W) = Uanis(O4W) = Uanis(O6W)
5. Rigid body (RIGU) restrains
 All non-hydrogen atoms
 with sigma for 1-2 distances of 0.004 and sigma for 1-3 distances of 0.004
6.a Riding coordinates:
 O1W(H1WA,H1WB), O2W(H2WA,H2WB), O3W(H3WA,H3WB), O4W(H4WA,H4WB), O5W(H5WA,
 H5WB), O6W(H6WA,H6WB)
6.b Secondary CH2 refined with riding coordinates:
 C6(H6A,H6B), C7(H7A,H7B), C13(H13A,H13B), C24(H24A,H24B), C25(H25A,H25B),
 C31(H31A,H31B), C42(H42A,H42B), C43(H43A,H43B), C49(H49A,H49B), C60(H60A,H60B),
  C61(H61A,H61B), C67(H67A,H67B)
6.c Aromatic/amide H refined with riding coordinates:
 C1(H1), C2(H2), C3(H3), C4(H4), C9(H9), C10(H10), C11(H11), C12(H12),
 C15(H15), C16(H16), C17(H17), C18(H18), C19(H19), C20(H20), C21(H21), C22(H22),
  C27(H27), C28(H28), C29(H29), C30(H30), C33(H33), C34(H34), C35(H35),
 C36(H36), C37(H37), C38(H38), C39(H39), C40(H40), C45(H45), C46(H46), C47(H47),
  C48(H48), C51(H51), C52(H52), C53(H53), C54(H54), C55(H55), C56(H56),
 C57(H57), C58(H58), C63(H63), C64(H64), C65(H65), C66(H66), C69(H69), C70(H70),
  C71(H71), C72(H72), C96(H96), C97(H97), C98(H98), C99(H99), C75(H75),
 C76(H76), C77(H77), C78(H78), C89(H89), C90(H90), C91(H91), C92(H92), C82(H82),
  C83(H83), C84(H84), C85(H85)
;
_olex2_submission_special_instructions 'No special instructions were received'
_oxdiff_exptl_absorpt_empirical_details
;
Empirical correction (ABSPACK) includes:
- Absorption correction using spherical harmonics
- Frame scaling
;

loop_
_space_group_symop_operation_xyz
'x, y, z'
'-x, -y, -z'

loop_
_atom_site_label
_atom_site_type_symbol
_atom_site_fract_x
_atom_site_fract_y
_atom_site_fract_z
_atom_site_U_iso_or_equiv
_atom_site_adp_type
_atom_site_occupancy
_atom_site_site_symmetry_order
_atom_site_calc_flag
_atom_site_refinement_flags_posn
_atom_site_refinement_flags_adp
_atom_site_refinement_flags_occupancy
_atom_site_disorder_assembly
_atom_site_disorder_group
Fe1 Fe 0.61952(19) 0.08383(17) 1.04274(17) 0.0381(8) Uani 1 1 d . . . . .
Cl1 Cl 0.6093(4) 0.1972(3) 1.0466(3) 0.0534(15) Uani 1 1 d . . . . .
O1 O 0.500000 0.000000 1.000000 0.035(2) Uani 1 2 d S . P . .
N1 N 0.6426(10) 0.0803(9) 1.1576(9) 0.042(2) Uani 1 1 d . . . . .
N2 N 0.6670(11) -0.0009(9) 1.0495(9) 0.042(2) Uani 1 1 d D . . . .
N3 N 0.6240(11) 0.0557(9) 0.9363(9) 0.042(2) Uani 1 1 d . . . . .
N4 N 0.7757(10) 0.1721(9) 1.1099(9) 0.042(2) Uani 1 1 d . . . . .
C1 C 0.6313(15) 0.1243(13) 1.2080(12) 0.057(6) Uani 1 1 d . . . . .
H1 H 0.628618 0.169190 1.200278 0.069 Uiso 1 1 calc R U . . .
C2 C 0.6237(17) 0.1053(15) 1.2712(13) 0.073(7) Uani 1 1 d . . . . .
H2 H 0.615022 0.136525 1.304256 0.087 Uiso 1 1 calc R U . . .
C3 C 0.6290(16) 0.0401(15) 1.2841(14) 0.067(7) Uani 1 1 d . . . . .
H3 H 0.628386 0.028492 1.328043 0.080 Uiso 1 1 calc R U . . .
C4 C 0.6356(14) -0.0095(13) 1.2282(12) 0.051(5) Uani 1 1 d . . . . .
H4 H 0.635184 -0.056342 1.233516 0.062 Uiso 1 1 calc R U . . .
C5 C 0.6429(12) 0.0120(12) 1.1650(12) 0.039(4) Uani 1 1 d . . . . .
C6 C 0.6395(13) -0.0396(11) 1.0982(11) 0.045(3) Uani 1 1 d D . . . .
H6A H 0.678608 -0.059282 1.120712 0.054 Uiso 1 1 calc R U . . .
H6B H 0.576454 -0.088504 1.063960 0.054 Uiso 1 1 calc R U . . .
C7 C 0.6146(14) -0.0608(12) 0.9672(11) 0.045(3) Uani 1 1 d . . . . .
H7A H 0.549536 -0.096153 0.950463 0.054 Uiso 1 1 calc R U . . .
H7B H 0.637334 -0.096252 0.962860 0.054 Uiso 1 1 calc R U . . .
C8 C 0.6257(12) -0.0130(12) 0.9139(12) 0.041(4) Uani 1 1 d . . . . .
C9 C 0.6274(15) -0.0404(14) 0.8470(13) 0.060(6) Uani 1 1 d . . . . .
H9 H 0.627776 -0.088018 0.832740 0.072 Uiso 1 1 calc R U . . .
C10 C 0.6284(17) 0.0063(15) 0.8022(15) 0.071(7) Uani 1 1 d . . . . .
H10 H 0.630667 -0.010992 0.756731 0.086 Uiso 1 1 calc R U . . .
C11 C 0.6264(15) 0.0772(14) 0.8180(13) 0.063(6) Uani 1 1 d . . . . .
H11 H 0.625836 0.107049 0.785518 0.076 Uiso 1 1 calc R U . . .
C12 C 0.6253(13) 0.0987(13) 0.8900(12) 0.052(5) Uani 1 1 d . . . . .
H12 H 0.625556 0.146464 0.905824 0.062 Uiso 1 1 calc R U . . .
C13 C 0.7675(12) 0.0412(11) 1.0834(12) 0.050(5) Uani 1 1 d . . . . .
H13A H 0.778979 0.028031 1.040678 0.060 Uiso 1 1 calc R U . . .
H13B H 0.789980 0.019036 1.121105 0.060 Uiso 1 1 calc R U . . .
C14 C 0.8224(14) 0.1359(12) 1.1258(12) 0.050(2) Uani 1 1 d . . . . .
C15 C 0.9175(14) 0.1835(12) 1.1749(11) 0.050(2) Uani 1 1 d . . . . .
H15 H 0.947721 0.156617 1.189313 0.060 Uiso 1 1 calc R U . . .
C16 C 0.9673(14) 0.2667(12) 1.2024(12) 0.050(2) Uani 1 1 d . . . . .
H16 H 1.031805 0.297745 1.231439 0.060 Uiso 1 1 calc R U . . .
C17 C 0.9207(14) 0.3059(13) 1.1865(12) 0.050(2) Uani 1 1 d . . . . .
H17 H 0.954009 0.364051 1.208093 0.060 Uiso 1 1 calc R U . . .
C18 C 0.8288(14) 0.2613(12) 1.1408(11) 0.050(2) Uani 1 1 d . . . . .
H18 H 0.798894 0.288768 1.128806 0.060 Uiso 1 1 calc R U . . .
Fe2 Fe 0.87814(18) 0.43706(16) 0.96480(16) 0.0308(7) Uani 1 1 d . . . . .
Cl2 Cl 0.8786(3) 0.4424(3) 1.0823(3) 0.0442(14) Uani 1 1 d . . . . .
O14 O 1.000000 0.500000 1.000000 0.035(2) Uani 1 2 d S . P . .
N7 N 0.8687(10) 0.3210(9) 0.9265(9) 0.0385(18) Uani 1 1 d . . . . .
N8 N 0.8400(10) 0.4154(9) 0.8376(9) 0.0385(18) Uani 1 1 d . . . . .
N9 N 0.8657(10) 0.5380(9) 0.9516(9) 0.0385(18) Uani 1 1 d . . . . .
N10 N 0.7233(10) 0.3535(9) 0.8969(9) 0.0385(18) Uani 1 1 d . . . . .
C19 C 0.8632(12) 0.5886(11) 1.0060(12) 0.041(2) Uani 1 1 d . . . . .
H19 H 0.860839 0.578528 1.049954 0.049 Uiso 1 1 calc R U . . .
C20 C 0.8643(12) 0.6580(12) 0.9903(11) 0.041(2) Uani 1 1 d . . . . .
H20 H 0.863480 0.693685 1.026957 0.049 Uiso 1 1 calc R U . . .
C21 C 0.8665(12) 0.6778(12) 0.9279(11) 0.041(2) Uani 1 1 d . . . . .
H21 H 0.867540 0.724293 0.920713 0.049 Uiso 1 1 calc R U . . .
C22 C 0.8671(12) 0.6191(11) 0.8736(12) 0.041(2) Uani 1 1 d . . . . .
H22 H 0.862749 0.624956 0.826475 0.049 Uiso 1 1 calc R U . . .
C23 C 0.8737(13) 0.5562(12) 0.8884(12) 0.041(2) Uani 1 1 d . . . . .
C24 C 0.8824(13) 0.5018(11) 0.8386(11) 0.041(2) Uani 1 1 d . . . . .
H24A H 0.947704 0.526350 0.857408 0.049 Uiso 1 1 calc R U . . .
H24B H 0.853084 0.498064 0.784393 0.049 Uiso 1 1 calc R U . . .
C25 C 0.8831(14) 0.3718(12) 0.8220(12) 0.048(2) Uani 1 1 d . . . . .
H25A H 0.949185 0.412488 0.846403 0.058 Uiso 1 1 calc R U . . .
H25B H 0.857186 0.347018 0.764749 0.058 Uiso 1 1 calc R U . . .
C26 C 0.8685(14) 0.3053(12) 0.8536(12) 0.048(2) Uani 1 1 d . . . . .
C27 C 0.8695(14) 0.2355(12) 0.8271(13) 0.048(2) Uani 1 1 d . . . . .
H27 H 0.868686 0.222510 0.779194 0.058 Uiso 1 1 calc R U . . .
C28 C 0.8716(14) 0.1873(12) 0.8658(12) 0.048(2) Uani 1 1 d . . . . .
H28 H 0.878363 0.144474 0.848502 0.058 Uiso 1 1 calc R U . . .
C29 C 0.8636(13) 0.2007(12) 0.9328(12) 0.048(2) Uani 1 1 d . . . . .
H29 H 0.856728 0.162987 0.957458 0.058 Uiso 1 1 calc R U . . .
C30 C 0.8661(13) 0.2710(11) 0.9620(13) 0.048(2) Uani 1 1 d . . . . .
H30 H 0.865929 0.282853 1.009533 0.058 Uiso 1 1 calc R U . . .
C31 C 0.7371(12) 0.3675(13) 0.7843(11) 0.058(6) Uani 1 1 d . . . . .
H31A H 0.722046 0.405269 0.766095 0.069 Uiso 1 1 calc R U . . .
H31B H 0.718966 0.323952 0.737441 0.069 Uiso 1 1 calc R U . . .
C32 C 0.6822(14) 0.3295(13) 0.8172(13) 0.052(3) Uani 1 1 d . . . . .
C33 C 0.5851(13) 0.2726(12) 0.7657(12) 0.052(3) Uani 1 1 d . . . . .
H33 H 0.557655 0.256608 0.710589 0.063 Uiso 1 1 calc R U . . .
C34 C 0.5333(14) 0.2419(13) 0.8000(12) 0.052(3) Uani 1 1 d . . . . .
H34 H 0.469333 0.206134 0.766455 0.063 Uiso 1 1 calc R U . . .
C35 C 0.5679(13) 0.2596(13) 0.8779(12) 0.052(3) Uani 1 1 d . . . . .
H35 H 0.531927 0.236782 0.900260 0.063 Uiso 1 1 calc R U . . .
C36 C 0.6674(13) 0.3183(13) 0.9240(12) 0.052(3) Uani 1 1 d . . . . .
H36 H 0.695377 0.333073 0.978947 0.063 Uiso 1 1 calc R U . . .
Fe3 Fe 0.62055(19) 0.53839(15) 1.05578(16) 0.0324(7) Uani 1 1 d . . . . .
Cl3 Cl 0.6163(4) 0.4184(3) 1.0481(3) 0.0501(15) Uani 1 1 d . . . . .
O16 O 0.500000 0.500000 1.000000 0.035(2) Uani 1 2 d S . P . .
N13 N 0.6275(10) 0.5753(9) 1.1690(9) 0.0398(18) Uani 1 1 d . . . . .
N14 N 0.6674(11) 0.6712(9) 1.0817(9) 0.0398(18) Uani 1 1 d . . . . .
N11 N 0.6347(11) 0.5530(9) 0.9558(9) 0.0398(18) Uani 1 1 d . . . . .
N12 N 0.7772(10) 0.6116(9) 1.1391(9) 0.0398(18) Uani 1 1 d . . . . .
C37 C 0.6326(14) 0.5342(13) 1.2150(12) 0.053(3) Uani 1 1 d . . . . .
H37 H 0.629302 0.484689 1.199286 0.064 Uiso 1 1 calc R U . . .
C38 C 0.6432(14) 0.5675(12) 1.2880(12) 0.053(3) Uani 1 1 d . . . . .
H38 H 0.647705 0.539940 1.322407 0.064 Uiso 1 1 calc R U . . .
C39 C 0.6474(15) 0.6428(12) 1.3126(12) 0.053(3) Uani 1 1 d . . . . .
H39 H 0.649035 0.662377 1.359720 0.064 Uiso 1 1 calc R U . . .
C40 C 0.6490(14) 0.6843(13) 1.2632(12) 0.053(3) Uani 1 1 d . . . . .
H40 H 0.659488 0.737065 1.279697 0.064 Uiso 1 1 calc R U . . .
C41 C 0.6354(15) 0.6499(13) 1.1891(13) 0.053(3) Uani 1 1 d . . . . .
C42 C 0.6251(15) 0.6858(13) 1.1290(12) 0.053(3) Uani 1 1 d . . . . .
H42A H 0.654612 0.745531 1.155329 0.064 Uiso 1 1 calc R U . . .
H42B H 0.559642 0.660877 1.092909 0.064 Uiso 1 1 calc R U . . .
C43 C 0.6215(14) 0.6695(12) 0.9983(11) 0.049(2) Uani 1 1 d . . . . .
H43A H 0.556095 0.645677 0.978516 0.059 Uiso 1 1 calc R U . . .
H43B H 0.649828 0.726183 1.000516 0.059 Uiso 1 1 calc R U . . .
C44 C 0.6324(14) 0.6175(13) 0.9420(12) 0.049(2) Uani 1 1 d . . . . .
C45 C 0.6320(13) 0.6346(13) 0.8781(12) 0.049(2) Uani 1 1 d . . . . .
H45 H 0.634174 0.682207 0.873412 0.059 Uiso 1 1 calc R U . . .
C46 C 0.6282(14) 0.5801(12) 0.8187(12) 0.049(2) Uani 1 1 d . . . . .
H46 H 0.625748 0.588013 0.772719 0.059 Uiso 1 1 calc R U . . .
C47 C 0.6283(13) 0.5128(12) 0.8353(12) 0.049(2) Uani 1 1 d . . . . .
H47 H 0.625425 0.474302 0.798025 0.059 Uiso 1 1 calc R U . . .
C48 C 0.6325(13) 0.4996(13) 0.9042(12) 0.049(2) Uani 1 1 d . . . . .
H48 H 0.633777 0.454490 0.912963 0.059 Uiso 1 1 calc R U . . .
C49 C 0.7690(14) 0.7298(11) 1.1193(13) 0.055(5) Uani 1 1 d . . . . .
H49A H 0.788516 0.783683 1.154071 0.066 Uiso 1 1 calc R U . . .
H49B H 0.783831 0.738053 1.077894 0.066 Uiso 1 1 calc R U . . .
C50 C 0.8224(15) 0.6982(13) 1.1676(12) 0.050(2) Uani 1 1 d . . . . .
C51 C 0.9125(14) 0.7511(13) 1.2258(12) 0.050(2) Uani 1 1 d . . . . .
H51 H 0.940503 0.808631 1.241845 0.060 Uiso 1 1 calc R U . . .
C52 C 0.9639(14) 0.7196(12) 1.2622(12) 0.050(2) Uani 1 1 d . . . . .
H52 H 1.025195 0.754572 1.304155 0.060 Uiso 1 1 calc R U . . .
C53 C 0.9166(14) 0.6306(12) 1.2311(12) 0.050(2) Uani 1 1 d . . . . .
H53 H 0.947945 0.605717 1.249765 0.060 Uiso 1 1 calc R U . . .
C54 C 0.8269(14) 0.5836(13) 1.1748(12) 0.050(2) Uani 1 1 d . . . . .
H54 H 0.796683 0.525871 1.159353 0.060 Uiso 1 1 calc R U . . .
Fe4 Fe 0.8856(2) 0.44028(18) 0.41348(18) 0.0485(9) Uani 1 1 d . . . . .
Cl4 Cl 0.9156(4) 0.4597(3) 0.3132(3) 0.0644(18) Uani 1 1 d . . . . .
O15 O 1.000000 0.500000 0.500000 0.035(2) Uani 1 2 d S . P . .
N17 N 0.8682(11) 0.5399(9) 0.4448(10) 0.050(2) Uani 1 1 d . . . . .
N20 N 0.7303(12) 0.3684(9) 0.3224(11) 0.050(2) Uani 1 1 d . . . . .
N19 N 0.8689(11) 0.3232(9) 0.4074(10) 0.050(2) Uani 1 1 d . . . . .
N18 N 0.8193(12) 0.4048(9) 0.4849(10) 0.050(2) Uani 1 1 d . . . . .
C55 C 0.8766(16) 0.5956(12) 0.4132(14) 0.065(3) Uani 1 1 d . . . . .
H55 H 0.883234 0.588708 0.368597 0.078 Uiso 1 1 calc R U . . .
C56 C 0.8759(16) 0.6664(13) 0.4448(14) 0.065(3) Uani 1 1 d . . . . .
H56 H 0.885463 0.707489 0.424219 0.078 Uiso 1 1 calc R U . . .
C57 C 0.8604(16) 0.6701(13) 0.5065(14) 0.065(3) Uani 1 1 d . . . . .
H57 H 0.858119 0.714735 0.527728 0.078 Uiso 1 1 calc R U . . .
C58 C 0.8473(16) 0.6089(12) 0.5409(14) 0.065(3) Uani 1 1 d . . . . .
H58 H 0.834083 0.612033 0.581821 0.078 Uiso 1 1 calc R U . . .
C59 C 0.8554(16) 0.5426(13) 0.5097(14) 0.065(3) Uani 1 1 d . . . . .
C60 C 0.8486(16) 0.4821(12) 0.5469(14) 0.065(3) Uani 1 1 d . . . . .
H60A H 0.803243 0.470197 0.563372 0.078 Uiso 1 1 calc R U . . .
H60B H 0.908082 0.504003 0.593513 0.078 Uiso 1 1 calc R U . . .
C61 C 0.8596(14) 0.3613(12) 0.5247(12) 0.049(2) Uani 1 1 d . . . . .
H61A H 0.822995 0.330050 0.545920 0.059 Uiso 1 1 calc R U . . .
H61B H 0.922256 0.402698 0.569104 0.059 Uiso 1 1 calc R U . . .
C62 C 0.8616(14) 0.3027(12) 0.4672(13) 0.049(2) Uani 1 1 d . . . . .
C63 C 0.8572(14) 0.2299(11) 0.4745(13) 0.049(2) Uani 1 1 d . . . . .
H63 H 0.849782 0.214211 0.514827 0.059 Uiso 1 1 calc R U . . .
C64 C 0.8639(14) 0.1845(12) 0.4221(12) 0.049(2) Uani 1 1 d . . . . .
H64 H 0.861644 0.136874 0.426906 0.059 Uiso 1 1 calc R U . . .
C65 C 0.8742(14) 0.2052(12) 0.3603(13) 0.049(2) Uani 1 1 d . . . . .
H65 H 0.879203 0.173859 0.323765 0.059 Uiso 1 1 calc R U . . .
C66 C 0.8761(14) 0.2763(12) 0.3582(13) 0.049(2) Uani 1 1 d . . . . .
H66 H 0.883316 0.292710 0.318177 0.059 Uiso 1 1 calc R U . . .
C67 C 0.7187(15) 0.3502(15) 0.4372(13) 0.074(6) Uani 1 1 d . . . . .
H67A H 0.693882 0.372111 0.462742 0.088 Uiso 1 1 calc R U . . .
H67B H 0.700207 0.295533 0.438758 0.088 Uiso 1 1 calc R U . . .
C68 C 0.6739(18) 0.3385(14) 0.3513(15) 0.061(3) Uani 1 1 d . . . . .
C69 C 0.5840(17) 0.3029(13) 0.3042(14) 0.061(3) Uani 1 1 d . . . . .
H69 H 0.546184 0.285339 0.325952 0.074 Uiso 1 1 calc R U . . .
C70 C 0.5424(17) 0.2901(13) 0.2237(14) 0.061(3) Uani 1 1 d . . . . .
H70 H 0.478634 0.263197 0.191278 0.074 Uiso 1 1 calc R U . . .
C71 C 0.5998(17) 0.3189(13) 0.1963(14) 0.061(3) Uani 1 1 d . . . . .
H71 H 0.576132 0.313647 0.143459 0.074 Uiso 1 1 calc R U . . .
C72 C 0.6906(17) 0.3551(13) 0.2429(14) 0.061(3) Uani 1 1 d . . . . .
H72 H 0.728295 0.371993 0.220991 0.074 Uiso 1 1 calc R U . . .
S1 S 0.8175(4) -0.1175(3) 1.0091(4) 0.0521(16) Uani 1 1 d . . . . .
O2 O 0.8446(10) 0.0090(8) 0.8942(10) 0.070(3) Uani 1 1 d . . . . .
O3 O 0.7563(10) -0.1280(8) 1.0376(10) 0.070(3) Uani 1 1 d . . . . .
O4 O 0.8313(10) -0.1841(8) 0.9986(9) 0.070(3) Uani 1 1 d . . . . .
N5 N 0.7883(14) -0.1008(11) 0.9334(11) 0.073(3) Uani 1 1 d . . . . .
C94 C 0.8484(17) -0.0255(16) 0.9423(16) 0.074(6) Uani 1 1 d . . . . .
C95 C 0.9259(15) 0.0245(12) 1.0223(14) 0.056(5) Uani 1 1 d D . . . .
C96 C 1.0061(13) 0.1053(12) 1.0566(13) 0.060(6) Uani 1 1 d D . . . .
H96 H 1.013783 0.138086 1.027016 0.072 Uiso 1 1 calc R U . . .
C97 C 1.0736(15) 0.1350(13) 1.1353(12) 0.062(6) Uani 1 1 d D . . . .
H97 H 1.127134 0.188452 1.157607 0.075 Uiso 1 1 calc R U . . .
C98 C 1.0661(14) 0.0898(12) 1.1828(14) 0.069(7) Uani 1 1 d D . . . .
H98 H 1.110745 0.113266 1.236773 0.083 Uiso 1 1 calc R U . . .
C99 C 0.9913(13) 0.0102(12) 1.1475(13) 0.069(6) Uani 1 1 d D . . . .
H99 H 0.986379 -0.023893 1.176067 0.083 Uiso 1 1 calc R U . . .
C100 C 0.9225(14) -0.0208(12) 1.0699(12) 0.051(5) Uani 1 1 d D . . . .
S2 S 0.1269(4) 0.0252(4) 0.7069(4) 0.0587(17) Uani 1 1 d . . . . .
O5 O 0.3109(10) 0.1247(9) 0.6661(9) 0.075(5) Uani 1 1 d . . . . .
O6 O 0.1252(11) -0.0357(9) 0.7428(8) 0.074(5) Uani 1 1 d . . . . .
O7 O 0.0801(11) 0.0657(9) 0.7224(9) 0.082(5) Uani 1 1 d . . . . .
N6 N 0.2334(13) 0.0940(11) 0.7283(11) 0.073(3) Uani 1 1 d . . . . .
C73 C 0.2386(17) 0.0834(14) 0.6618(14) 0.059(6) Uani 1 1 d . . . . .
C74 C 0.1512(16) 0.0162(13) 0.5895(12) 0.060(3) Uani 1 1 d D . . . .
C75 C 0.1332(14) -0.0114(12) 0.5129(11) 0.060(3) Uani 1 1 d D . . . .
H75 H 0.180456 0.015022 0.502061 0.072 Uiso 1 1 calc R U . . .
C76 C 0.0472(13) -0.0772(11) 0.4519(13) 0.060(3) Uani 1 1 d D . . . .
H76 H 0.037806 -0.097506 0.401150 0.072 Uiso 1 1 calc R U . . .
C77 C -0.0250(16) -0.1131(13) 0.4650(12) 0.060(3) Uani 1 1 d D . . . .
H77 H -0.084646 -0.155110 0.423156 0.072 Uiso 1 1 calc R U . . .
C78 C -0.0063(14) -0.0848(12) 0.5431(11) 0.060(3) Uani 1 1 d D . . . .
H78 H -0.054223 -0.108803 0.553582 0.072 Uiso 1 1 calc R U . . .
C79 C 0.0822(13) -0.0218(12) 0.6053(13) 0.060(3) Uani 1 1 d D . . . .
S3 S 0.7179(4) 0.1830(4) 0.6017(4) 0.0609(18) Uani 1 1 d . . . . .
O8 O 0.5563(11) 0.1265(10) 0.3975(10) 0.086(3) Uani 1 1 d . . . . .
O9 O 0.6946(11) 0.1963(10) 0.6623(9) 0.086(3) Uani 1 1 d . . . . .
O10 O 0.8171(11) 0.2288(10) 0.6346(9) 0.086(3) Uani 1 1 d . . . . .
N16 N 0.6698(14) 0.2009(11) 0.5290(12) 0.073(3) Uani 1 1 d . . . . .
C87 C 0.606(2) 0.1305(17) 0.4635(16) 0.087(8) Uani 1 1 d . . . . .
C88 C 0.5963(14) 0.0517(12) 0.4749(12) 0.059(6) Uani 1 1 d D . . . .
C89 C 0.5360(17) -0.0308(12) 0.4201(15) 0.087(8) Uani 1 1 d D . . . .
H89 H 0.491081 -0.046293 0.368173 0.104 Uiso 1 1 calc R U . . .
C90 C 0.5470(19) -0.0888(16) 0.4474(15) 0.096(9) Uani 1 1 d D . . . .
H90 H 0.509980 -0.144525 0.411684 0.115 Uiso 1 1 calc R U . . .
C91 C 0.6093(19) -0.0682(14) 0.5239(15) 0.104(10) Uani 1 1 d D . . . .
H91 H 0.612502 -0.108933 0.541522 0.124 Uiso 1 1 calc R U . . .
C92 C 0.6680(18) 0.0163(13) 0.5749(16) 0.090(8) Uani 1 1 d D . . . .
H92 H 0.711728 0.031382 0.627148 0.108 Uiso 1 1 calc R U . . .
C93 C 0.6651(14) 0.0791(13) 0.5520(12) 0.057(5) Uani 1 1 d D . . . .
S4 S 0.7091(5) 0.5346(4) 0.6555(4) 0.0662(19) Uani 1 1 d . . . . .
O11 O 0.7218(13) 0.7220(12) 0.6565(10) 0.101(3) Uani 1 1 d . . . . .
O12 O 0.7905(13) 0.5287(11) 0.6678(10) 0.101(3) Uani 1 1 d . . . . .
O13 O 0.6540(14) 0.4797(12) 0.6818(10) 0.101(3) Uani 1 1 d . . . . .
N15 N 0.7433(14) 0.6266(11) 0.6970(11) 0.073(3) Uani 1 1 d D . . . .
C80 C 0.7169(18) 0.6579(16) 0.6433(13) 0.084(8) Uani 1 1 d D . . . .
C81 C 0.6510(14) 0.5906(13) 0.5583(12) 0.057(5) Uani 1 1 d D . . . .
C82 C 0.6065(16) 0.5975(14) 0.4890(12) 0.081(8) Uani 1 1 d D . . . .
H82 H 0.615365 0.648717 0.490001 0.097 Uiso 1 1 calc R U . . .
C83 C 0.5481(15) 0.5278(12) 0.4172(13) 0.063(6) Uani 1 1 d D . . . .
H83 H 0.514218 0.530565 0.370076 0.075 Uiso 1 1 calc R U . . .
C84 C 0.5416(15) 0.4546(13) 0.4174(12) 0.062(6) Uani 1 1 d D . . . .
H84 H 0.503485 0.408103 0.369091 0.074 Uiso 1 1 calc R U . . .
C85 C 0.5894(15) 0.4467(15) 0.4864(11) 0.068(7) Uani 1 1 d D . . . .
H85 H 0.585450 0.397177 0.485513 0.082 Uiso 1 1 calc R U . . .
C86 C 0.6426(14) 0.5167(13) 0.5558(12) 0.057(6) Uani 1 1 d D . . . .
O1W O 0.7639(19) -0.0347(18) 0.7298(15) 0.200(8) Uani 1 1 d . . . . .
H1WA H 0.815246 -0.000140 0.773202 0.301 Uiso 1 1 d R U . . .
H1WB H 0.778686 -0.049930 0.697453 0.301 Uiso 1 1 d R U . . .
O2W O 0.8849(19) -0.0053(18) 0.6715(15) 0.200(8) Uani 1 1 d . . . . .
H2WA H 0.849536 -0.031735 0.621087 0.301 Uiso 1 1 d R U . . .
H2WB H 0.933536 -0.004515 0.681597 0.301 Uiso 1 1 d R U . . .
O3W O 0.3463(15) 0.2146(13) 0.5722(12) 0.154(4) Uani 1 1 d . . . . .
H3WA H 0.319712 0.166163 0.572985 0.231 Uiso 1 1 d R U . . .
H3WB H 0.312162 0.207883 0.525095 0.231 Uiso 1 1 d R U . . .
O4W O 0.2022(15) 0.1760(13) 0.4245(12) 0.154(4) Uani 1 1 d . . . . .
H4WA H 0.158780 0.142820 0.376496 0.231 Uiso 1 1 d R U . . .
H4WB H 0.208150 0.222640 0.428556 0.231 Uiso 1 1 d R U . . .
O5W O 0.5164(15) 0.3000(13) 0.5869(12) 0.154(4) Uani 1 1 d . . . . .
H5WA H 0.560632 0.338541 0.632666 0.231 Uiso 1 1 d R U . . .
H5WB H 0.467612 0.289191 0.587556 0.231 Uiso 1 1 d R U . . .
O6W O 0.6463(15) 0.7562(13) 0.7708(12) 0.154(4) Uani 1 1 d . . . . .
H6WA H 0.684702 0.776326 0.755131 0.231 Uiso 1 1 d R U . . .
H6WB H 0.680042 0.774666 0.821361 0.231 Uiso 1 1 d R U . . .

loop_
_atom_site_aniso_label
_atom_site_aniso_U_11
_atom_site_aniso_U_22
_atom_site_aniso_U_33
_atom_site_aniso_U_23
_atom_site_aniso_U_13
_atom_site_aniso_U_12
Fe1 0.0417(18) 0.0365(18) 0.0405(19) 0.0175(15) 0.0177(16) 0.0269(16)
Cl1 0.070(4) 0.047(3) 0.064(4) 0.030(3) 0.036(3) 0.044(3)
O1 0.055(5) 0.039(5) 0.023(5) 0.015(4) 0.022(4) 0.032(4)
N1 0.040(5) 0.035(4) 0.038(4) 0.007(3) 0.010(4) 0.022(4)
N2 0.040(5) 0.035(4) 0.038(4) 0.007(3) 0.010(4) 0.022(4)
N3 0.040(5) 0.035(4) 0.038(4) 0.007(3) 0.010(4) 0.022(4)
N4 0.040(5) 0.035(4) 0.038(4) 0.007(3) 0.010(4) 0.022(4)
C1 0.072(16) 0.043(13) 0.042(13) 0.003(10) 0.026(13) 0.028(12)
C2 0.088(19) 0.060(16) 0.028(13) 0.002(11) 0.018(13) 0.027(15)
C3 0.074(17) 0.095(19) 0.057(15) 0.041(14) 0.051(15) 0.047(16)
C4 0.050(14) 0.049(13) 0.045(12) 0.020(10) 0.020(12) 0.024(12)
C5 0.029(11) 0.041(11) 0.043(10) 0.022(9) 0.010(10) 0.021(10)
C6 0.045(8) 0.042(8) 0.041(7) 0.013(6) 0.008(6) 0.033(7)
C7 0.045(8) 0.042(8) 0.041(7) 0.013(6) 0.008(6) 0.033(7)
C8 0.024(11) 0.033(10) 0.040(10) 0.007(8) 0.003(10) 0.011(10)
C9 0.058(15) 0.060(15) 0.046(13) 0.006(10) 0.018(13) 0.035(14)
C10 0.075(18) 0.080(17) 0.064(16) 0.027(13) 0.042(16) 0.042(16)
C11 0.053(15) 0.069(15) 0.037(12) 0.015(12) 0.003(12) 0.030(14)
C12 0.034(12) 0.046(13) 0.053(12) 0.020(10) 0.008(11) 0.019(11)
C13 0.036(8) 0.038(9) 0.050(13) 0.010(9) 0.002(8) 0.021(8)
C14 0.050(6) 0.042(5) 0.048(7) 0.017(5) 0.023(6) 0.022(5)
C15 0.050(6) 0.042(5) 0.048(7) 0.017(5) 0.023(6) 0.022(5)
C16 0.050(6) 0.042(5) 0.048(7) 0.017(5) 0.023(6) 0.022(5)
C17 0.050(6) 0.042(5) 0.048(7) 0.017(5) 0.023(6) 0.022(5)
C18 0.050(6) 0.042(5) 0.048(7) 0.017(5) 0.023(6) 0.022(5)
Fe2 0.0320(16) 0.0309(16) 0.0307(17) 0.0165(14) 0.0156(14) 0.0174(14)
Cl2 0.044(3) 0.060(3) 0.030(3) 0.023(3) 0.019(3) 0.028(3)
O14 0.055(5) 0.039(5) 0.023(5) 0.015(4) 0.022(4) 0.032(4)
N7 0.030(4) 0.042(4) 0.036(4) 0.015(4) 0.010(4) 0.021(4)
N8 0.030(4) 0.042(4) 0.036(4) 0.015(4) 0.010(4) 0.021(4)
N9 0.030(4) 0.042(4) 0.036(4) 0.015(4) 0.010(4) 0.021(4)
N10 0.030(4) 0.042(4) 0.036(4) 0.015(4) 0.010(4) 0.021(4)
C19 0.035(5) 0.042(5) 0.048(6) 0.025(4) 0.019(5) 0.023(4)
C20 0.035(5) 0.042(5) 0.048(6) 0.025(4) 0.019(5) 0.023(4)
C21 0.035(5) 0.042(5) 0.048(6) 0.025(4) 0.019(5) 0.023(4)
C22 0.035(5) 0.042(5) 0.048(6) 0.025(4) 0.019(5) 0.023(4)
C23 0.035(5) 0.042(5) 0.048(6) 0.025(4) 0.019(5) 0.023(4)
C24 0.035(5) 0.042(5) 0.048(6) 0.025(4) 0.019(5) 0.023(4)
C25 0.057(6) 0.036(5) 0.056(6) 0.020(4) 0.030(5) 0.028(5)
C26 0.057(6) 0.036(5) 0.056(6) 0.020(4) 0.030(5) 0.028(5)
C27 0.057(6) 0.036(5) 0.056(6) 0.020(4) 0.030(5) 0.028(5)
C28 0.057(6) 0.036(5) 0.056(6) 0.020(4) 0.030(5) 0.028(5)
C29 0.057(6) 0.036(5) 0.056(6) 0.020(4) 0.030(5) 0.028(5)
C30 0.057(6) 0.036(5) 0.056(6) 0.020(4) 0.030(5) 0.028(5)
C31 0.027(8) 0.070(14) 0.022(10) 0.014(10) -0.005(7) 0.005(9)
C32 0.037(5) 0.062(7) 0.045(5) 0.019(6) 0.018(5) 0.022(5)
C33 0.037(5) 0.062(7) 0.045(5) 0.019(6) 0.018(5) 0.022(5)
C34 0.037(5) 0.062(7) 0.045(5) 0.019(6) 0.018(5) 0.022(5)
C35 0.037(5) 0.062(7) 0.045(5) 0.019(6) 0.018(5) 0.022(5)
C36 0.037(5) 0.062(7) 0.045(5) 0.019(6) 0.018(5) 0.022(5)
Fe3 0.0413(18) 0.0252(16) 0.0357(18) 0.0166(14) 0.0218(15) 0.0189(14)
Cl3 0.060(4) 0.029(3) 0.064(4) 0.018(3) 0.031(3) 0.027(3)
O16 0.055(5) 0.039(5) 0.023(5) 0.015(4) 0.022(4) 0.032(4)
N13 0.048(5) 0.037(4) 0.045(4) 0.023(4) 0.028(4) 0.025(4)
N14 0.048(5) 0.037(4) 0.045(4) 0.023(4) 0.028(4) 0.025(4)
N11 0.048(5) 0.037(4) 0.045(4) 0.023(4) 0.028(4) 0.025(4)
N12 0.048(5) 0.037(4) 0.045(4) 0.023(4) 0.028(4) 0.025(4)
C37 0.076(7) 0.051(6) 0.045(6) 0.027(5) 0.036(6) 0.037(6)
C38 0.076(7) 0.051(6) 0.045(6) 0.027(5) 0.036(6) 0.037(6)
C39 0.076(7) 0.051(6) 0.045(6) 0.027(5) 0.036(6) 0.037(6)
C40 0.076(7) 0.051(6) 0.045(6) 0.027(5) 0.036(6) 0.037(6)
C41 0.076(7) 0.051(6) 0.045(6) 0.027(5) 0.036(6) 0.037(6)
C42 0.076(7) 0.051(6) 0.045(6) 0.027(5) 0.036(6) 0.037(6)
C43 0.057(6) 0.052(6) 0.050(5) 0.028(5) 0.034(5) 0.030(5)
C44 0.057(6) 0.052(6) 0.050(5) 0.028(5) 0.034(5) 0.030(5)
C45 0.057(6) 0.052(6) 0.050(5) 0.028(5) 0.034(5) 0.030(5)
C46 0.057(6) 0.052(6) 0.050(5) 0.028(5) 0.034(5) 0.030(5)
C47 0.057(6) 0.052(6) 0.050(5) 0.028(5) 0.034(5) 0.030(5)
C48 0.057(6) 0.052(6) 0.050(5) 0.028(5) 0.034(5) 0.030(5)
C49 0.057(9) 0.026(11) 0.070(13) 0.022(10) 0.021(9) 0.022(9)
C50 0.053(6) 0.047(5) 0.053(7) 0.024(5) 0.025(5) 0.031(5)
C51 0.053(6) 0.047(5) 0.053(7) 0.024(5) 0.025(5) 0.031(5)
C52 0.053(6) 0.047(5) 0.053(7) 0.024(5) 0.025(5) 0.031(5)
C53 0.053(6) 0.047(5) 0.053(7) 0.024(5) 0.025(5) 0.031(5)
C54 0.053(6) 0.047(5) 0.053(7) 0.024(5) 0.025(5) 0.031(5)
Fe4 0.083(2) 0.0441(19) 0.059(2) 0.0374(17) 0.053(2) 0.0450(19)
Cl4 0.095(5) 0.061(4) 0.060(4) 0.039(3) 0.054(4) 0.043(4)
O15 0.055(5) 0.039(5) 0.023(5) 0.015(4) 0.022(4) 0.032(4)
N17 0.066(5) 0.033(4) 0.067(5) 0.028(4) 0.041(5) 0.031(4)
N20 0.066(5) 0.033(4) 0.067(5) 0.028(4) 0.041(5) 0.031(4)
N19 0.066(5) 0.033(4) 0.067(5) 0.028(4) 0.041(5) 0.031(4)
N18 0.066(5) 0.033(4) 0.067(5) 0.028(4) 0.041(5) 0.031(4)
C55 0.099(8) 0.049(6) 0.093(7) 0.043(5) 0.068(7) 0.054(6)
C56 0.099(8) 0.049(6) 0.093(7) 0.043(5) 0.068(7) 0.054(6)
C57 0.099(8) 0.049(6) 0.093(7) 0.043(5) 0.068(7) 0.054(6)
C58 0.099(8) 0.049(6) 0.093(7) 0.043(5) 0.068(7) 0.054(6)
C59 0.099(8) 0.049(6) 0.093(7) 0.043(5) 0.068(7) 0.054(6)
C60 0.099(8) 0.049(6) 0.093(7) 0.043(5) 0.068(7) 0.054(6)
C61 0.064(6) 0.043(6) 0.069(6) 0.034(5) 0.048(6) 0.035(5)
C62 0.064(6) 0.043(6) 0.069(6) 0.034(5) 0.048(6) 0.035(5)
C63 0.064(6) 0.043(6) 0.069(6) 0.034(5) 0.048(6) 0.035(5)
C64 0.064(6) 0.043(6) 0.069(6) 0.034(5) 0.048(6) 0.035(5)
C65 0.064(6) 0.043(6) 0.069(6) 0.034(5) 0.048(6) 0.035(5)
C66 0.064(6) 0.043(6) 0.069(6) 0.034(5) 0.048(6) 0.035(5)
C67 0.067(10) 0.087(16) 0.080(10) 0.054(11) 0.050(9) 0.035(11)
C68 0.087(8) 0.058(7) 0.073(7) 0.037(7) 0.050(6) 0.054(7)
C69 0.087(8) 0.058(7) 0.073(7) 0.037(7) 0.050(6) 0.054(7)
C70 0.087(8) 0.058(7) 0.073(7) 0.037(7) 0.050(6) 0.054(7)
C71 0.087(8) 0.058(7) 0.073(7) 0.037(7) 0.050(6) 0.054(7)
C72 0.087(8) 0.058(7) 0.073(7) 0.037(7) 0.050(6) 0.054(7)
S1 0.058(4) 0.039(3) 0.084(5) 0.038(3) 0.049(4) 0.029(3)
O2 0.079(6) 0.054(5) 0.108(7) 0.052(5) 0.061(6) 0.042(5)
O3 0.079(6) 0.054(5) 0.108(7) 0.052(5) 0.061(6) 0.042(5)
O4 0.079(6) 0.054(5) 0.108(7) 0.052(5) 0.061(6) 0.042(5)
N5 0.091(7) 0.050(5) 0.060(5) 0.018(4) 0.029(5) 0.036(5)
C94 0.069(14) 0.060(12) 0.091(12) 0.042(10) 0.030(10) 0.040(10)
C95 0.058(11) 0.050(11) 0.080(11) 0.029(9) 0.043(9) 0.037(8)
C96 0.059(12) 0.066(12) 0.094(14) 0.039(11) 0.053(10) 0.048(9)
C97 0.048(13) 0.030(12) 0.091(14) 0.017(10) 0.030(10) 0.017(11)
C98 0.043(13) 0.066(14) 0.079(15) 0.025(11) 0.021(11) 0.026(10)
C99 0.053(13) 0.058(12) 0.099(13) 0.049(12) 0.033(10) 0.033(10)
C100 0.052(11) 0.050(11) 0.074(10) 0.030(9) 0.044(8) 0.033(10)
S2 0.065(4) 0.045(4) 0.059(4) 0.018(3) 0.025(4) 0.032(3)
O5 0.044(9) 0.058(10) 0.089(12) 0.020(9) 0.021(9) 0.017(8)
O6 0.095(13) 0.065(10) 0.062(10) 0.048(9) 0.036(10) 0.040(10)
O7 0.112(14) 0.078(11) 0.077(12) 0.025(10) 0.055(11) 0.065(11)
N6 0.091(7) 0.050(5) 0.060(5) 0.018(4) 0.029(5) 0.036(5)
C73 0.055(10) 0.055(13) 0.060(9) 0.024(9) 0.022(9) 0.033(9)
C74 0.071(6) 0.042(6) 0.055(6) 0.023(5) 0.017(5) 0.035(5)
C75 0.071(6) 0.042(6) 0.055(6) 0.023(5) 0.017(5) 0.035(5)
C76 0.071(6) 0.042(6) 0.055(6) 0.023(5) 0.017(5) 0.035(5)
C77 0.071(6) 0.042(6) 0.055(6) 0.023(5) 0.017(5) 0.035(5)
C78 0.071(6) 0.042(6) 0.055(6) 0.023(5) 0.017(5) 0.035(5)
C79 0.071(6) 0.042(6) 0.055(6) 0.023(5) 0.017(5) 0.035(5)
S3 0.050(4) 0.047(4) 0.050(4) 0.006(3) 0.017(3) 0.014(3)
O8 0.072(7) 0.087(7) 0.062(6) 0.020(5) 0.023(5) 0.032(6)
O9 0.072(7) 0.087(7) 0.062(6) 0.020(5) 0.023(5) 0.032(6)
O10 0.072(7) 0.087(7) 0.062(6) 0.020(5) 0.023(5) 0.032(6)
N16 0.091(7) 0.050(5) 0.060(5) 0.018(4) 0.029(5) 0.036(5)
C87 0.12(2) 0.068(12) 0.052(10) 0.024(9) 0.031(11) 0.046(14)
C88 0.065(15) 0.045(10) 0.050(11) 0.008(8) 0.028(10) 0.024(11)
C89 0.087(19) 0.046(12) 0.077(15) -0.005(10) 0.034(14) 0.018(13)
C90 0.13(2) 0.045(14) 0.102(17) 0.004(14) 0.070(17) 0.041(16)
C91 0.18(3) 0.061(13) 0.116(18) 0.052(15) 0.10(2) 0.077(19)
C92 0.10(2) 0.071(14) 0.091(17) 0.038(12) 0.032(15) 0.052(15)
C93 0.062(13) 0.058(12) 0.052(10) 0.026(9) 0.033(9) 0.031(11)
S4 0.089(5) 0.092(5) 0.062(4) 0.052(4) 0.048(4) 0.067(4)
O11 0.144(10) 0.129(8) 0.084(7) 0.065(7) 0.069(7) 0.099(8)
O12 0.144(10) 0.129(8) 0.084(7) 0.065(7) 0.069(7) 0.099(8)
O13 0.144(10) 0.129(8) 0.084(7) 0.065(7) 0.069(7) 0.099(8)
N15 0.091(7) 0.050(5) 0.060(5) 0.018(4) 0.029(5) 0.036(5)
C80 0.10(2) 0.102(15) 0.058(10) 0.029(9) 0.025(12) 0.072(16)
C81 0.043(13) 0.102(13) 0.055(9) 0.040(9) 0.033(9) 0.050(12)
C82 0.074(18) 0.069(15) 0.071(11) 0.033(10) 0.007(12) 0.042(14)
C83 0.057(15) 0.077(14) 0.055(11) 0.036(10) 0.034(11) 0.030(13)
C84 0.055(15) 0.070(14) 0.045(11) 0.026(11) 0.022(11) 0.026(13)
C85 0.071(17) 0.097(15) 0.052(11) 0.032(10) 0.031(12) 0.057(14)
C86 0.045(13) 0.082(13) 0.049(10) 0.035(8) 0.021(10) 0.038(12)
O1W 0.23(2) 0.31(3) 0.182(18) 0.171(18) 0.132(17) 0.19(2)
O2W 0.23(2) 0.31(3) 0.182(18) 0.171(18) 0.132(17) 0.19(2)
O3W 0.152(11) 0.142(9) 0.143(10) 0.084(8) 0.058(8) 0.070(8)
O4W 0.152(11) 0.142(9) 0.143(10) 0.084(8) 0.058(8) 0.070(8)
O5W 0.152(11) 0.142(9) 0.143(10) 0.084(8) 0.058(8) 0.070(8)
O6W 0.152(11) 0.142(9) 0.143(10) 0.084(8) 0.058(8) 0.070(8)

loop_
_atom_type_symbol
_atom_type_description
_atom_type_scat_dispersion_real
_atom_type_scat_dispersion_imag
_atom_type_scat_source
C C 0.0033 0.0016 'International Tables Vol C Tables 4.2.6.8 and 6.1.1.4'
H H 0.0000 0.0000 'International Tables Vol C Tables 4.2.6.8 and 6.1.1.4'
Cl Cl 0.1484 0.1585 'International Tables Vol C Tables 4.2.6.8 and 6.1.1.4'
Fe Fe 0.3463 0.8444 'International Tables Vol C Tables 4.2.6.8 and 6.1.1.4'
N N 0.0061 0.0033 'International Tables Vol C Tables 4.2.6.8 and 6.1.1.4'
O O 0.0106 0.0060 'International Tables Vol C Tables 4.2.6.8 and 6.1.1.4'
S S 0.1246 0.1234 'International Tables Vol C Tables 4.2.6.8 and 6.1.1.4'

loop_
_exptl_crystal_face_index_h
_exptl_crystal_face_index_k
_exptl_crystal_face_index_l
_exptl_crystal_face_perp_dist
17 8 -5 0.1259
-4 13 17 0.1214
-26 8 12 0.1505
26 -7 -10 0.1560
-9 19 -20 0.1360
-4 -4 27 0.1560
-5 2 -21 0.1544
13 4 -27 0.1669
-20 -4 22 0.1570
4 -9 -21 0.1336
7 -18 -15 0.1254
22 -21 3 0.1164
-4 -20 1 0.1380

loop_
_geom_angle_atom_site_label_1
_geom_angle_atom_site_label_2
_geom_angle_atom_site_label_3
_geom_angle
_geom_angle_site_symmetry_1
_geom_angle_site_symmetry_3
_geom_angle_publ_flag
O1 Fe1 Cl1 101.69(19) . . ?
O1 Fe1 N1 88.1(4) . . ?
O1 Fe1 N2 93.1(4) . . ?
O1 Fe1 N3 95.9(4) . . ?
O1 Fe1 N4 167.8(4) . . ?
N1 Fe1 Cl1 103.2(4) . . ?
N1 Fe1 N2 78.5(6) . . ?
N1 Fe1 N4 83.4(6) . . ?
N2 Fe1 Cl1 165.1(5) . . ?
N2 Fe1 N4 76.7(6) . . ?
N3 Fe1 Cl1 101.1(5) . . ?
N3 Fe1 N1 154.0(6) . . ?
N3 Fe1 N2 75.7(6) . . ?
N3 Fe1 N4 88.0(6) . . ?
N4 Fe1 Cl1 88.8(4) . . ?
Fe1 O1 Fe1 180.0 . 2_657 ?
C1 N1 Fe1 124.6(14) . . ?
C1 N1 C5 120.2(19) . . ?
C5 N1 Fe1 112.6(12) . . ?
C6 N2 Fe1 104.8(11) . . ?
C6 N2 C7 111.3(15) . . ?
C6 N2 C13 110.4(16) . . ?
C7 N2 Fe1 104.0(11) . . ?
C7 N2 C13 111.9(14) . . ?
C13 N2 Fe1 114.2(11) . . ?
C8 N3 Fe1 116.3(15) . . ?
C12 N3 Fe1 126.3(14) . . ?
C12 N3 C8 117.4(18) . . ?
C14 N4 Fe1 115.4(13) . . ?
C14 N4 C18 117.1(17) . . ?
C18 N4 Fe1 127.4(13) . . ?
N1 C1 H1 118.6 . . ?
N1 C1 C2 123(2) . . ?
C2 C1 H1 118.6 . . ?
C1 C2 H2 120.3 . . ?
C3 C2 C1 119(2) . . ?
C3 C2 H2 120.3 . . ?
C2 C3 H3 121.0 . . ?
C2 C3 C4 118(2) . . ?
C4 C3 H3 121.0 . . ?
C3 C4 H4 119.8 . . ?
C5 C4 C3 120(2) . . ?
C5 C4 H4 119.8 . . ?
N1 C5 C4 119.0(19) . . ?
N1 C5 C6 115.2(17) . . ?
C4 C5 C6 125.3(18) . . ?
N2 C6 C5 117.4(16) . . ?
N2 C6 H6A 108.0 . . ?
N2 C6 H6B 108.0 . . ?
C5 C6 H6A 108.0 . . ?
C5 C6 H6B 108.0 . . ?
H6A C6 H6B 107.2 . . ?
N2 C7 H7A 109.9 . . ?
N2 C7 H7B 109.9 . . ?
N2 C7 C8 108.8(15) . . ?
H7A C7 H7B 108.3 . . ?
C8 C7 H7A 109.9 . . ?
C8 C7 H7B 109.9 . . ?
N3 C8 C7 112.0(18) . . ?
N3 C8 C9 124(2) . . ?
C9 C8 C7 123.9(19) . . ?
C8 C9 H9 122.1 . . ?
C8 C9 C10 116(2) . . ?
C10 C9 H9 122.1 . . ?
C9 C10 H10 116.9 . . ?
C9 C10 C11 126(2) . . ?
C11 C10 H10 116.9 . . ?
C10 C11 H11 124.1 . . ?
C10 C11 C12 112(2) . . ?
C12 C11 H11 124.1 . . ?
N3 C12 C11 125(2) . . ?
N3 C12 H12 117.6 . . ?
C11 C12 H12 117.6 . . ?
N2 C13 H13A 108.8 . . ?
N2 C13 H13B 108.8 . . ?
N2 C13 C14 114.0(15) . . ?
H13A C13 H13B 107.7 . . ?
C14 C13 H13A 108.8 . . ?
C14 C13 H13B 108.8 . . ?
N4 C14 C13 117.4(18) . . ?
N4 C14 C15 120.9(19) . . ?
C15 C14 C13 121.5(19) . . ?
C14 C15 H15 119.1 . . ?
C16 C15 C14 122(2) . . ?
C16 C15 H15 119.1 . . ?
C15 C16 H16 120.9 . . ?
C15 C16 C17 118(2) . . ?
C17 C16 H16 120.9 . . ?
C16 C17 H17 119.6 . . ?
C18 C17 C16 121(2) . . ?
C18 C17 H17 119.6 . . ?
N4 C18 H18 119.6 . . ?
C17 C18 N4 121(2) . . ?
C17 C18 H18 119.6 . . ?
O14 Fe2 Cl2 101.67(17) . . ?
O14 Fe2 N7 92.7(4) . . ?
O14 Fe2 N8 92.4(4) . . ?
O14 Fe2 N9 91.1(4) . . ?
O14 Fe2 N10 168.6(4) . . ?
N7 Fe2 Cl2 101.3(5) . . ?
N7 Fe2 N8 79.3(6) . . ?
N7 Fe2 N10 83.8(5) . . ?
N8 Fe2 Cl2 165.9(4) . . ?
N9 Fe2 Cl2 100.6(4) . . ?
N9 Fe2 N7 156.5(6) . . ?
N9 Fe2 N8 77.4(6) . . ?
N9 Fe2 N10 88.0(6) . . ?
N10 Fe2 Cl2 89.6(4) . . ?
N10 Fe2 N8 76.4(6) . . ?
Fe2 O14 Fe2 180.0 2_767 . ?
C26 N7 Fe2 111.1(13) . . ?
C30 N7 Fe2 128.2(13) . . ?
C30 N7 C26 120.7(16) . . ?
C24 N8 Fe2 103.6(10) . . ?
C25 N8 Fe2 103.3(12) . . ?
C25 N8 C24 114.7(14) . . ?
C25 N8 C31 115.0(15) . . ?
C31 N8 Fe2 110.6(11) . . ?
C31 N8 C24 108.8(15) . . ?
C19 N9 Fe2 123.9(13) . . ?
C19 N9 C23 121.7(17) . . ?
C23 N9 Fe2 113.8(12) . . ?
C32 N10 Fe2 115.7(13) . . ?
C36 N10 Fe2 128.5(14) . . ?
C36 N10 C32 115.5(17) . . ?
N9 C19 H19 122.5 . . ?
N9 C19 C20 115.1(18) . . ?
C20 C19 H19 122.5 . . ?
C19 C20 H20 116.4 . . ?
C21 C20 C19 127.2(19) . . ?
C21 C20 H20 116.4 . . ?
C20 C21 H21 123.6 . . ?
C20 C21 C22 112.9(18) . . ?
C22 C21 H21 123.6 . . ?
C21 C22 H22 118.6 . . ?
C23 C22 C21 122.8(19) . . ?
C23 C22 H22 118.6 . . ?
N9 C23 C24 116.7(17) . . ?
C22 C23 N9 119.6(18) . . ?
C22 C23 C24 123.5(19) . . ?
N8 C24 H24A 108.9 . . ?
N8 C24 H24B 108.9 . . ?
C23 C24 N8 113.6(15) . . ?
C23 C24 H24A 108.9 . . ?
C23 C24 H24B 108.9 . . ?
H24A C24 H24B 107.7 . . ?
N8 C25 H25A 109.1 . . ?
N8 C25 H25B 109.1 . . ?
N8 C25 C26 112.7(16) . . ?
H25A C25 H25B 107.8 . . ?
C26 C25 H25A 109.1 . . ?
C26 C25 H25B 109.1 . . ?
N7 C26 C25 116.7(16) . . ?
C27 C26 N7 115(2) . . ?
C27 C26 C25 127.0(19) . . ?
C26 C27 H27 118.3 . . ?
C28 C27 C26 123(2) . . ?
C28 C27 H27 118.3 . . ?
C27 C28 H28 120.5 . . ?
C27 C28 C29 119.0(19) . . ?
C29 C28 H28 120.5 . . ?
C28 C29 H29 120.9 . . ?
C30 C29 C28 118(2) . . ?
C30 C29 H29 120.9 . . ?
N7 C30 C29 123(2) . . ?
N7 C30 H30 118.7 . . ?
C29 C30 H30 118.7 . . ?
N8 C31 H31A 108.0 . . ?
N8 C31 H31B 108.0 . . ?
H31A C31 H31B 107.3 . . ?
C32 C31 N8 117.1(17) . . ?
C32 C31 H31A 108.0 . . ?
C32 C31 H31B 108.0 . . ?
N10 C32 C31 118.6(18) . . ?
N10 C32 C33 122(2) . . ?
C33 C32 C31 119.0(19) . . ?
C32 C33 H33 121.2 . . ?
C34 C33 C32 118(2) . . ?
C34 C33 H33 121.2 . . ?
C33 C34 H34 117.7 . . ?
C35 C34 C33 125(2) . . ?
C35 C34 H34 117.7 . . ?
C34 C35 H35 123.8 . . ?
C34 C35 C36 112(2) . . ?
C36 C35 H35 123.8 . . ?
N10 C36 C35 127(2) . . ?
N10 C36 H36 116.3 . . ?
C35 C36 H36 116.3 . . ?
O16 Fe3 Cl3 102.62(18) . . ?
O16 Fe3 N13 92.2(4) . . ?
O16 Fe3 N14 93.6(4) . . ?
O16 Fe3 N11 90.6(4) . . ?
O16 Fe3 N12 168.4(4) . . ?
N13 Fe3 Cl3 101.2(5) . . ?
N13 Fe3 N14 78.7(6) . . ?
N13 Fe3 N12 81.0(5) . . ?
N14 Fe3 Cl3 163.8(4) . . ?
N14 Fe3 N12 75.9(6) . . ?
N11 Fe3 Cl3 100.2(4) . . ?
N11 Fe3 N13 157.3(6) . . ?
N11 Fe3 N14 78.7(6) . . ?
N11 Fe3 N12 92.2(6) . . ?
N12 Fe3 Cl3 88.0(4) . . ?
Fe3 O16 Fe3 180.0 . 2_667 ?
C37 N13 Fe3 122.6(13) . . ?
C37 N13 C41 124.8(18) . . ?
C41 N13 Fe3 112.2(14) . . ?
C42 N14 Fe3 103.1(11) . . ?
C42 N14 C43 112.3(15) . . ?
C43 N14 Fe3 102.3(11) . . ?
C49 N14 Fe3 113.9(11) . . ?
C49 N14 C42 116.4(15) . . ?
C49 N14 C43 108.0(15) . . ?
C44 N11 Fe3 113.4(12) . . ?
C48 N11 Fe3 125.6(13) . . ?
C48 N11 C44 120.3(18) . . ?
C50 N12 Fe3 114.9(13) . . ?
C54 N12 Fe3 128.2(14) . . ?
C54 N12 C50 115.7(18) . . ?
N13 C37 H37 121.6 . . ?
N13 C37 C38 116.9(19) . . ?
C38 C37 H37 121.6 . . ?
C37 C38 H38 118.9 . . ?
C37 C38 C39 122(2) . . ?
C39 C38 H38 118.9 . . ?
C38 C39 H39 121.9 . . ?
C40 C39 C38 116.1(19) . . ?
C40 C39 H39 121.9 . . ?
C39 C40 H40 119.3 . . ?
C39 C40 C41 121(2) . . ?
C41 C40 H40 119.3 . . ?
N13 C41 C40 118(2) . . ?
N13 C41 C42 117.4(18) . . ?
C40 C41 C42 125(2) . . ?
N14 C42 H42A 109.3 . . ?
N14 C42 H42B 109.3 . . ?
C41 C42 N14 111.8(17) . . ?
C41 C42 H42A 109.3 . . ?
C41 C42 H42B 109.3 . . ?
H42A C42 H42B 107.9 . . ?
N14 C43 H43A 109.7 . . ?
N14 C43 H43B 109.7 . . ?
H43A C43 H43B 108.2 . . ?
C44 C43 N14 109.8(16) . . ?
C44 C43 H43A 109.7 . . ?
C44 C43 H43B 109.7 . . ?
N11 C44 C43 117.3(18) . . ?
N11 C44 C45 124(2) . . ?
C45 C44 C43 118(2) . . ?
C44 C45 H45 120.2 . . ?
C44 C45 C46 120(2) . . ?
C46 C45 H45 120.2 . . ?
C45 C46 H46 123.2 . . ?
C47 C46 C45 113.7(19) . . ?
C47 C46 H46 123.2 . . ?
C46 C47 H47 117.8 . . ?
C46 C47 C48 124(2) . . ?
C48 C47 H47 117.8 . . ?
N11 C48 C47 118(2) . . ?
N11 C48 H48 121.1 . . ?
C47 C48 H48 121.1 . . ?
N14 C49 H49A 109.1 . . ?
N14 C49 H49B 109.1 . . ?
N14 C49 C50 112.4(17) . . ?
H49A C49 H49B 107.9 . . ?
C50 C49 H49A 109.1 . . ?
C50 C49 H49B 109.1 . . ?
N12 C50 C49 115.1(18) . . ?
C51 C50 N12 123(2) . . ?
C51 C50 C49 121.2(19) . . ?
C50 C51 H51 119.9 . . ?
C50 C51 C52 120(2) . . ?
C52 C51 H51 119.9 . . ?
C51 C52 H52 122.1 . . ?
C51 C52 C53 116(2) . . ?
C53 C52 H52 122.1 . . ?
C52 C53 H53 120.4 . . ?
C54 C53 C52 119(2) . . ?
C54 C53 H53 120.4 . . ?
N12 C54 C53 126(2) . . ?
N12 C54 H54 117.1 . . ?
C53 C54 H54 117.1 . . ?
O15 Fe4 Cl4 102.1(2) . . ?
O15 Fe4 N17 90.3(5) . . ?
O15 Fe4 N20 167.8(4) . . ?
O15 Fe4 N19 93.5(5) . . ?
O15 Fe4 N18 92.6(5) . . ?
N17 Fe4 Cl4 100.8(5) . . ?
N17 Fe4 N20 82.9(6) . . ?
N17 Fe4 N18 77.5(6) . . ?
N20 Fe4 Cl4 89.1(5) . . ?
N19 Fe4 Cl4 102.7(5) . . ?
N19 Fe4 N17 154.8(6) . . ?
N19 Fe4 N20 88.6(6) . . ?
N19 Fe4 N18 77.4(6) . . ?
N18 Fe4 Cl4 165.2(5) . . ?
N18 Fe4 N20 76.1(6) . . ?
Fe4 O15 Fe4 180.0 2_766 . ?
C55 N17 Fe4 126.1(14) . . ?
C55 N17 C59 123.8(17) . . ?
C59 N17 Fe4 109.8(13) . . ?
C68 N20 Fe4 115.5(16) . . ?
C68 N20 C72 118(2) . . ?
C72 N20 Fe4 126.6(15) . . ?
C62 N19 Fe4 114.1(13) . . ?
C66 N19 Fe4 127.3(13) . . ?
C66 N19 C62 118.1(17) . . ?
C60 N18 Fe4 109.3(12) . . ?
C60 N18 C61 109.5(16) . . ?
C61 N18 Fe4 103.0(11) . . ?
C67 N18 Fe4 113.6(13) . . ?
C67 N18 C60 110.2(16) . . ?
C67 N18 C61 111.2(16) . . ?
N17 C55 H55 118.9 . . ?
N17 C55 C56 122(2) . . ?
C56 C55 H55 118.9 . . ?
C55 C56 H56 122.0 . . ?
C57 C56 C55 116(2) . . ?
C57 C56 H56 122.0 . . ?
C56 C57 H57 118.2 . . ?
C56 C57 C58 124(2) . . ?
C58 C57 H57 118.2 . . ?
C57 C58 H58 121.3 . . ?
C57 C58 C59 117(2) . . ?
C59 C58 H58 121.3 . . ?
N17 C59 C58 117(2) . . ?
N17 C59 C60 124.2(17) . . ?
C58 C59 C60 119(2) . . ?
N18 C60 H60A 110.5 . . ?
N18 C60 H60B 110.5 . . ?
C59 C60 N18 106.3(18) . . ?
C59 C60 H60A 110.5 . . ?
C59 C60 H60B 110.5 . . ?
H60A C60 H60B 108.7 . . ?
N18 C61 H61A 109.4 . . ?
N18 C61 H61B 109.4 . . ?
N18 C61 C62 111.3(16) . . ?
H61A C61 H61B 108.0 . . ?
C62 C61 H61A 109.4 . . ?
C62 C61 H61B 109.4 . . ?
N19 C62 C61 116.1(18) . . ?
N19 C62 C63 120.5(18) . . ?
C63 C62 C61 123.4(19) . . ?
C62 C63 H63 120.9 . . ?
C64 C63 C62 118(2) . . ?
C64 C63 H63 120.9 . . ?
C63 C64 H64 118.6 . . ?
C63 C64 C65 122.8(19) . . ?
C65 C64 H64 118.6 . . ?
C64 C65 H65 123.1 . . ?
C66 C65 C64 113.8(18) . . ?
C66 C65 H65 123.1 . . ?
N19 C66 C65 126(2) . . ?
N19 C66 H66 116.8 . . ?
C65 C66 H66 116.8 . . ?
N18 C67 H67A 108.0 . . ?
N18 C67 H67B 108.0 . . ?
N18 C67 C68 117.1(19) . . ?
H67A C67 H67B 107.3 . . ?
C68 C67 H67A 108.0 . . ?
C68 C67 H67B 108.0 . . ?
N20 C68 C67 117(2) . . ?
C69 C68 N20 119(2) . . ?
C69 C68 C67 124(2) . . ?
C68 C69 H69 118.1 . . ?
C68 C69 C70 124(2) . . ?
C70 C69 H69 118.1 . . ?
C69 C70 H70 122.2 . . ?
C71 C70 C69 116(3) . . ?
C71 C70 H70 122.2 . . ?
C70 C71 H71 119.3 . . ?
C70 C71 C72 121(3) . . ?
C72 C71 H71 119.3 . . ?
N20 C72 H72 119.0 . . ?
C71 C72 N20 122(2) . . ?
C71 C72 H72 119.0 . . ?
O3 S1 O4 114.3(9) . . ?
O3 S1 N5 111.0(11) . . ?
O3 S1 C100 110.3(9) . . ?
O4 S1 N5 111.5(10) . . ?
O4 S1 C100 111.4(9) . . ?
N5 S1 C100 97.2(10) . . ?
C94 N5 S1 113.7(18) . . ?
O2 C94 N5 130(3) . . ?
O2 C94 C95 117(2) . . ?
N5 C94 C95 113(2) . . ?
C96 C95 C94 132(2) . . ?
C100 C95 C94 111.4(19) . . ?
C100 C95 C96 117(2) . . ?
C95 C96 H96 120.8 . . ?
C97 C96 C95 118(2) . . ?
C97 C96 H96 120.8 . . ?
C96 C97 H97 118.2 . . ?
C96 C97 C98 124(2) . . ?
C98 C97 H97 118.2 . . ?
C97 C98 H98 121.4 . . ?
C99 C98 C97 117(2) . . ?
C99 C98 H98 121.4 . . ?
C98 C99 H99 119.8 . . ?
C98 C99 C100 120(2) . . ?
C100 C99 H99 119.8 . . ?
C95 C100 S1 104.8(15) . . ?
C99 C100 S1 131.7(17) . . ?
C99 C100 C95 124(2) . . ?
O6 S2 O7 115.3(10) . . ?
O6 S2 N6 111.0(10) . . ?
O6 S2 C79 109.1(9) . . ?
O7 S2 N6 112.8(9) . . ?
O7 S2 C79 111.2(10) . . ?
N6 S2 C79 95.6(10) . . ?
C73 N6 S2 110.1(16) . . ?
O5 C73 N6 120(2) . . ?
O5 C73 C74 126(2) . . ?
N6 C73 C74 114(2) . . ?
C75 C74 C73 129(2) . . ?
C79 C74 C73 111.8(19) . . ?
C79 C74 C75 119(2) . . ?
C74 C75 H75 119.3 . . ?
C76 C75 C74 121(2) . . ?
C76 C75 H75 119.3 . . ?
C75 C76 H76 119.8 . . ?
C77 C76 C75 120(2) . . ?
C77 C76 H76 119.8 . . ?
C76 C77 H77 121.1 . . ?
C76 C77 C78 118(2) . . ?
C78 C77 H77 121.1 . . ?
C77 C78 H78 119.4 . . ?
C79 C78 C77 121(2) . . ?
C79 C78 H78 119.4 . . ?
C74 C79 S2 108.5(15) . . ?
C74 C79 C78 119(2) . . ?
C78 C79 S2 132.0(17) . . ?
O9 S3 O10 112.1(9) . . ?
O9 S3 N16 113.1(11) . . ?
O9 S3 C93 110.0(11) . . ?
O10 S3 N16 111.3(11) . . ?
O10 S3 C93 112.0(10) . . ?
N16 S3 C93 97.6(10) . . ?
C87 N16 S3 111.0(18) . . ?
O8 C87 N16 124(3) . . ?
O8 C87 C88 121(2) . . ?
N16 C87 C88 115(2) . . ?
C89 C88 C87 129(2) . . ?
C93 C88 C87 105.5(18) . . ?
C93 C88 C89 125(2) . . ?
C88 C89 H89 122.1 . . ?
C88 C89 C90 116(2) . . ?
C90 C89 H89 122.1 . . ?
C89 C90 H90 118.4 . . ?
C91 C90 C89 123(3) . . ?
C91 C90 H90 118.4 . . ?
C90 C91 H91 121.4 . . ?
C90 C91 C92 117(3) . . ?
C92 C91 H91 121.4 . . ?
C91 C92 H92 118.2 . . ?
C93 C92 C91 124(2) . . ?
C93 C92 H92 118.2 . . ?
C88 C93 S3 110.6(15) . . ?
C88 C93 C92 115(2) . . ?
C92 C93 S3 133.9(18) . . ?
O12 S4 N15 110.3(11) . . ?
O12 S4 C86 110.7(10) . . ?
O13 S4 O12 111.8(11) . . ?
O13 S4 N15 111.7(11) . . ?
O13 S4 C86 112.0(11) . . ?
N15 S4 C86 99.8(11) . . ?
C80 N15 S4 111.5(17) . . ?
O11 C80 N15 127(2) . . ?
O11 C80 C81 119(2) . . ?
N15 C80 C81 112(2) . . ?
C82 C81 C80 129(2) . . ?
C86 C81 C80 111.4(19) . . ?
C86 C81 C82 120(2) . . ?
C81 C82 H82 120.1 . . ?
C81 C82 C83 120(2) . . ?
C83 C82 H82 120.1 . . ?
C82 C83 H83 120.8 . . ?
C84 C83 C82 118(2) . . ?
C84 C83 H83 120.8 . . ?
C83 C84 H84 118.4 . . ?
C83 C84 C85 123(2) . . ?
C85 C84 H84 118.4 . . ?
C84 C85 H85 122.2 . . ?
C86 C85 C84 116(2) . . ?
C86 C85 H85 122.2 . . ?
C81 C86 S4 105.1(15) . . ?
C81 C86 C85 123(2) . . ?
C85 C86 S4 131.7(17) . . ?
H1WA O1W H1WB 104.5 . . ?
H2WA O2W H2WB 104.6 . . ?
H3WA O3W H3WB 104.5 . . ?
H4WA O4W H4WB 104.5 . . ?
H5WA O5W H5WB 104.5 . . ?
H6WA O6W H6WB 104.5 . . ?

loop_
_geom_bond_atom_site_label_1
_geom_bond_atom_site_label_2
_geom_bond_distance
_geom_bond_site_symmetry_2
_geom_bond_publ_flag
Fe1 Cl1 2.292(6) . ?
Fe1 O1 1.802(3) . ?
Fe1 N1 2.153(17) . ?
Fe1 N2 2.198(15) . ?
Fe1 N3 2.126(16) . ?
Fe1 N4 2.259(15) . ?
N1 C1 1.35(2) . ?
N1 C5 1.36(2) . ?
N2 C6 1.416(18) . ?
N2 C7 1.46(2) . ?
N2 C13 1.47(2) . ?
N3 C8 1.36(2) . ?
N3 C12 1.33(2) . ?
N4 C14 1.33(2) . ?
N4 C18 1.42(2) . ?
C1 H1 0.9300 . ?
C1 C2 1.39(3) . ?
C2 H2 0.9300 . ?
C2 C3 1.37(3) . ?
C3 H3 0.9300 . ?
C3 C4 1.43(2) . ?
C4 H4 0.9300 . ?
C4 C5 1.41(3) . ?
C5 C6 1.49(2) . ?
C6 H6A 0.9700 . ?
C6 H6B 0.9700 . ?
C7 H7A 0.9700 . ?
C7 H7B 0.9700 . ?
C7 C8 1.52(3) . ?
C8 C9 1.36(2) . ?
C9 H9 0.9300 . ?
C9 C10 1.36(3) . ?
C10 H10 0.9300 . ?
C10 C11 1.39(3) . ?
C11 H11 0.9300 . ?
C11 C12 1.42(3) . ?
C12 H12 0.9300 . ?
C13 H13A 0.9700 . ?
C13 H13B 0.9700 . ?
C13 C14 1.52(2) . ?
C14 C15 1.38(2) . ?
C15 H15 0.9300 . ?
C15 C16 1.33(2) . ?
C16 H16 0.9300 . ?
C16 C17 1.38(3) . ?
C17 H17 0.9300 . ?
C17 C18 1.33(2) . ?
C18 H18 0.9300 . ?
Fe2 Cl2 2.296(5) . ?
Fe2 O14 1.795(3) . ?
Fe2 N7 2.170(15) . ?
Fe2 N8 2.236(15) . ?
Fe2 N9 2.122(15) . ?
Fe2 N10 2.234(15) . ?
N7 C26 1.42(2) . ?
N7 C30 1.28(2) . ?
N8 C24 1.50(2) . ?
N8 C25 1.48(2) . ?
N8 C31 1.49(2) . ?
N9 C19 1.368(19) . ?
N9 C23 1.39(2) . ?
N10 C32 1.34(2) . ?
N10 C36 1.32(2) . ?
C19 H19 0.9300 . ?
C19 C20 1.43(2) . ?
C20 H20 0.9300 . ?
C20 C21 1.35(2) . ?
C21 H21 0.9300 . ?
C21 C22 1.44(2) . ?
C22 H22 0.9300 . ?
C22 C23 1.35(2) . ?
C23 C24 1.43(2) . ?
C24 H24A 0.9700 . ?
C24 H24B 0.9700 . ?
C25 H25A 0.9700 . ?
C25 H25B 0.9700 . ?
C25 C26 1.49(3) . ?
C26 C27 1.39(2) . ?
C27 H27 0.9300 . ?
C27 C28 1.30(3) . ?
C28 H28 0.9300 . ?
C28 C29 1.38(2) . ?
C29 H29 0.9300 . ?
C29 C30 1.37(2) . ?
C30 H30 0.9300 . ?
C31 H31A 0.9700 . ?
C31 H31B 0.9700 . ?
C31 C32 1.42(3) . ?
C32 C33 1.41(3) . ?
C33 H33 0.9300 . ?
C33 C34 1.36(2) . ?
C34 H34 0.9300 . ?
C34 C35 1.33(3) . ?
C35 H35 0.9300 . ?
C35 C36 1.44(2) . ?
C36 H36 0.9300 . ?
Fe3 Cl3 2.280(5) . ?
Fe3 O16 1.794(3) . ?
Fe3 N13 2.166(15) . ?
Fe3 N14 2.219(15) . ?
Fe3 N11 2.129(15) . ?
Fe3 N12 2.280(16) . ?
N13 C37 1.31(2) . ?
N13 C41 1.37(2) . ?
N14 C42 1.51(2) . ?
N14 C43 1.52(2) . ?
N14 C49 1.48(2) . ?
N11 C44 1.34(2) . ?
N11 C48 1.31(2) . ?
N12 C50 1.39(2) . ?
N12 C54 1.32(2) . ?
C37 H37 0.9300 . ?
C37 C38 1.38(2) . ?
C38 H38 0.9300 . ?
C38 C39 1.42(2) . ?
C39 H39 0.9300 . ?
C39 C40 1.36(3) . ?
C40 H40 0.9300 . ?
C40 C41 1.38(2) . ?
C41 C42 1.46(3) . ?
C42 H42A 0.9700 . ?
C42 H42B 0.9700 . ?
C43 H43A 0.9700 . ?
C43 H43B 0.9700 . ?
C43 C44 1.52(2) . ?
C44 C45 1.35(3) . ?
C45 H45 0.9300 . ?
C45 C46 1.41(2) . ?
C46 H46 0.9300 . ?
C46 C47 1.40(3) . ?
C47 H47 0.9300 . ?
C47 C48 1.40(3) . ?
C48 H48 0.9300 . ?
C49 H49A 0.9700 . ?
C49 H49B 0.9700 . ?
C49 C50 1.52(3) . ?
C50 C51 1.35(2) . ?
C51 H51 0.9300 . ?
C51 C52 1.40(3) . ?
C52 H52 0.9300 . ?
C52 C53 1.43(2) . ?
C53 H53 0.9300 . ?
C53 C54 1.33(2) . ?
C54 H54 0.9300 . ?
Fe4 Cl4 2.292(6) . ?
Fe4 O15 1.794(4) . ?
Fe4 N17 2.143(15) . ?
Fe4 N20 2.289(18) . ?
Fe4 N19 2.133(15) . ?
Fe4 N18 2.208(16) . ?
N17 C55 1.31(2) . ?
N17 C59 1.39(2) . ?
N20 C68 1.34(2) . ?
N20 C72 1.37(3) . ?
N19 C62 1.34(2) . ?
N19 C66 1.313(19) . ?
N18 C60 1.49(2) . ?
N18 C61 1.50(2) . ?
N18 C67 1.45(2) . ?
C55 H55 0.9300 . ?
C55 C56 1.43(2) . ?
C56 H56 0.9300 . ?
C56 C57 1.35(3) . ?
C57 H57 0.9300 . ?
C57 C58 1.43(3) . ?
C58 H58 0.9300 . ?
C58 C59 1.44(2) . ?
C59 C60 1.46(3) . ?
C60 H60A 0.9700 . ?
C60 H60B 0.9700 . ?
C61 H61A 0.9700 . ?
C61 H61B 0.9700 . ?
C61 C62 1.50(2) . ?
C62 C63 1.41(3) . ?
C63 H63 0.9300 . ?
C63 C64 1.33(2) . ?
C64 H64 0.9300 . ?
C64 C65 1.39(3) . ?
C65 H65 0.9300 . ?
C65 C66 1.37(2) . ?
C66 H66 0.9300 . ?
C67 H67A 0.9700 . ?
C67 H67B 0.9700 . ?
C67 C68 1.50(3) . ?
C68 C69 1.32(3) . ?
C69 H69 0.9300 . ?
C69 C70 1.39(3) . ?
C70 H70 0.9300 . ?
C70 C71 1.33(3) . ?
C71 H71 0.9300 . ?
C71 C72 1.33(3) . ?
C72 H72 0.9300 . ?
S1 O3 1.411(14) . ?
S1 O4 1.432(14) . ?
S1 N5 1.52(2) . ?
S1 C100 1.74(2) . ?
O2 C94 1.24(3) . ?
N5 C94 1.32(3) . ?
C94 C95 1.43(3) . ?
C95 C96 1.401(17) . ?
C95 C100 1.385(17) . ?
C96 H96 0.9300 . ?
C96 C97 1.381(17) . ?
C97 H97 0.9300 . ?
C97 C98 1.386(17) . ?
C98 H98 0.9300 . ?
C98 C99 1.350(17) . ?
C99 H99 0.9300 . ?
C99 C100 1.370(17) . ?
S2 O6 1.467(15) . ?
S2 O7 1.496(14) . ?
S2 N6 1.66(2) . ?
S2 C79 1.73(2) . ?
O5 C73 1.19(2) . ?
N6 C73 1.34(3) . ?
C73 C74 1.46(3) . ?
C74 C75 1.369(16) . ?
C74 C79 1.356(17) . ?
C75 H75 0.9300 . ?
C75 C76 1.369(17) . ?
C76 H76 0.9300 . ?
C76 C77 1.365(16) . ?
C77 H77 0.9300 . ?
C77 C78 1.394(16) . ?
C78 H78 0.9300 . ?
C78 C79 1.383(17) . ?
S3 O9 1.444(16) . ?
S3 O10 1.446(16) . ?
S3 N16 1.56(2) . ?
S3 C93 1.69(2) . ?
O8 C87 1.25(3) . ?
N16 C87 1.33(3) . ?
C87 C88 1.52(3) . ?
C88 C89 1.385(17) . ?
C88 C93 1.376(17) . ?
C89 H89 0.9300 . ?
C89 C90 1.388(18) . ?
C90 H90 0.9300 . ?
C90 C91 1.358(18) . ?
C91 H91 0.9300 . ?
C91 C92 1.393(17) . ?
C92 H92 0.9300 . ?
C92 C93 1.385(17) . ?
S4 O12 1.513(18) . ?
S4 O13 1.440(19) . ?
S4 N15 1.549(17) . ?
S4 C86 1.75(2) . ?
O11 C80 1.19(3) . ?
N15 C80 1.34(2) . ?
C80 C81 1.53(2) . ?
C81 C82 1.367(17) . ?
C81 C86 1.366(17) . ?
C82 H82 0.9300 . ?
C82 C83 1.386(17) . ?
C83 H83 0.9300 . ?
C83 C84 1.377(17) . ?
C84 H84 0.9300 . ?
C84 C85 1.391(17) . ?
C85 H85 0.9300 . ?
C85 C86 1.368(17) . ?
O1W H1WA 0.8494 . ?
O1W H1WB 0.8492 . ?
O2W H2WA 0.8500 . ?
O2W H2WB 0.8497 . ?
O3W H3WA 0.8516 . ?
O3W H3WB 0.8498 . ?
O4W H4WA 0.8502 . ?
O4W H4WB 0.8501 . ?
O5W H5WA 0.8501 . ?
O5W H5WB 0.8488 . ?
O6W H6WA 0.8493 . ?
O6W H6WB 0.8513 . ?

loop_
_geom_hbond_atom_site_label_D
_geom_hbond_atom_site_label_H
_geom_hbond_atom_site_label_A
_geom_hbond_distance_DH
_geom_hbond_distance_HA
_geom_hbond_distance_DA
_geom_hbond_angle_DHA
_geom_hbond_site_symmetry_A
_geom_hbond_publ_flag
O1W H1WA O2 0.85 2.19 2.78(3) 126.8 . yes
O1W H1WB O2W 0.85 2.09 2.80(3) 141.2 . yes
O2W H2WA O4W 0.85 2.39 2.84(3) 113.6 2_656 yes
O2W H2WB O7 0.85 2.16 2.93(3) 149.4 1_655 yes
O3W H3WA O5 0.85 2.15 2.80(3) 132.8 . yes
O3W H3WB O4W 0.85 1.98 2.80(3) 161.8 . yes
O4W H4WA O2W 0.85 2.32 2.84(3) 120.2 2_656 yes
O4W H4WB O11 0.85 2.58 2.95(3) 107.4 2_666 yes
O5W H5WA O13 0.85 2.26 2.93(3) 135.3 . yes
O5W H5WB O3W 0.85 1.94 2.72(3) 153.6 . yes
O6W H6WA O11 0.85 2.53 3.21(3) 137.6 . yes
O6W H6WB N5 0.85 2.31 3.02(3) 141.1 1_565 yes

loop_
_geom_torsion_atom_site_label_1
_geom_torsion_atom_site_label_2
_geom_torsion_atom_site_label_3
_geom_torsion_atom_site_label_4
_geom_torsion
_geom_torsion_site_symmetry_1
_geom_torsion_site_symmetry_2
_geom_torsion_site_symmetry_3
_geom_torsion_site_symmetry_4
_geom_torsion_publ_flag
Fe1 N1 C1 C2 163.2(17) . . . . ?
Fe1 N1 C5 C4 -165.5(14) . . . . ?
Fe1 N1 C5 C6 7.4(19) . . . . ?
Fe1 N2 C6 C5 -35.2(18) . . . . ?
Fe1 N2 C7 C8 51.5(16) . . . . ?
Fe1 N2 C13 C14 14(2) . . . . ?
Fe1 N3 C8 C7 5.5(19) . . . . ?
Fe1 N3 C8 C9 179.1(16) . . . . ?
Fe1 N3 C12 C11 -178.6(14) . . . . ?
Fe1 N4 C14 C13 12(2) . . . . ?
Fe1 N4 C14 C15 -171.8(15) . . . . ?
Fe1 N4 C18 C17 172.9(14) . . . . ?
N1 C1 C2 C3 1(4) . . . . ?
N1 C5 C6 N2 20(2) . . . . ?
N2 C7 C8 N3 -40(2) . . . . ?
N2 C7 C8 C9 146.8(18) . . . . ?
N2 C13 C14 N4 -18(3) . . . . ?
N2 C13 C14 C15 166.2(18) . . . . ?
N3 C8 C9 C10 1(3) . . . . ?
N4 C14 C15 C16 -6(3) . . . . ?
C1 N1 C5 C4 -3(3) . . . . ?
C1 N1 C5 C6 170.0(16) . . . . ?
C1 C2 C3 C4 -4(4) . . . . ?
C2 C3 C4 C5 4(3) . . . . ?
C3 C4 C5 N1 -1(3) . . . . ?
C3 C4 C5 C6 -172.8(17) . . . . ?
C4 C5 C6 N2 -167.1(18) . . . . ?
C5 N1 C1 C2 3(3) . . . . ?
C6 N2 C7 C8 163.7(15) . . . . ?
C6 N2 C13 C14 -103.5(19) . . . . ?
C7 N2 C6 C5 -147.0(15) . . . . ?
C7 N2 C13 C14 132.0(18) . . . . ?
C7 C8 C9 C10 173.6(19) . . . . ?
C8 N3 C12 C11 1(3) . . . . ?
C8 C9 C10 C11 -1(4) . . . . ?
C9 C10 C11 C12 1(3) . . . . ?
C10 C11 C12 N3 -2(3) . . . . ?
C12 N3 C8 C7 -174.5(16) . . . . ?
C12 N3 C8 C9 -1(3) . . . . ?
C13 N2 C6 C5 88.1(18) . . . . ?
C13 N2 C7 C8 -72.3(19) . . . . ?
C13 C14 C15 C16 169.6(19) . . . . ?
C14 N4 C18 C17 -3(3) . . . . ?
C14 C15 C16 C17 6(3) . . . . ?
C15 C16 C17 C18 -4(3) . . . . ?
C16 C17 C18 N4 3(3) . . . . ?
C18 N4 C14 C13 -171.4(17) . . . . ?
C18 N4 C14 C15 5(3) . . . . ?
Fe2 N7 C26 C25 5(2) . . . . ?
Fe2 N7 C26 C27 175.5(14) . . . . ?
Fe2 N7 C30 C29 -177.5(13) . . . . ?
Fe2 N8 C24 C23 -40.1(17) . . . . ?
Fe2 N8 C25 C26 44.1(18) . . . . ?
Fe2 N8 C31 C32 -13(2) . . . . ?
Fe2 N9 C19 C20 173.8(12) . . . . ?
Fe2 N9 C23 C22 -180.0(14) . . . . ?
Fe2 N9 C23 C24 4(2) . . . . ?
Fe2 N10 C32 C31 -9(3) . . . . ?
Fe2 N10 C32 C33 176.0(15) . . . . ?
Fe2 N10 C36 C35 -175.1(15) . . . . ?
N7 C26 C27 C28 -1(3) . . . . ?
N8 C25 C26 N7 -36(3) . . . . ?
N8 C25 C26 C27 155.7(19) . . . . ?
N8 C31 C32 N10 15(3) . . . . ?
N8 C31 C32 C33 -169.8(17) . . . . ?
N9 C19 C20 C21 1(3) . . . . ?
N9 C23 C24 N8 26(2) . . . . ?
N10 C32 C33 C34 0(3) . . . . ?
C19 N9 C23 C22 -8(3) . . . . ?
C19 N9 C23 C24 175.6(14) . . . . ?
C19 C20 C21 C22 0(3) . . . . ?
C20 C21 C22 C23 -6(3) . . . . ?
C21 C22 C23 N9 10(3) . . . . ?
C21 C22 C23 C24 -174.4(16) . . . . ?
C22 C23 C24 N8 -149.4(18) . . . . ?
C23 N9 C19 C20 3(2) . . . . ?
C24 N8 C25 C26 156.1(17) . . . . ?
C24 N8 C31 C32 -126(2) . . . . ?
C25 N8 C24 C23 -152.0(16) . . . . ?
C25 N8 C31 C32 104(2) . . . . ?
C25 C26 C27 C28 168(2) . . . . ?
C26 N7 C30 C29 0(3) . . . . ?
C26 C27 C28 C29 6(3) . . . . ?
C27 C28 C29 C30 -8(3) . . . . ?
C28 C29 C30 N7 5(3) . . . . ?
C30 N7 C26 C25 -172.9(18) . . . . ?
C30 N7 C26 C27 -3(3) . . . . ?
C31 N8 C24 C23 77.6(19) . . . . ?
C31 N8 C25 C26 -77(2) . . . . ?
C31 C32 C33 C34 -175(2) . . . . ?
C32 N10 C36 C35 -2(3) . . . . ?
C32 C33 C34 C35 -2(3) . . . . ?
C33 C34 C35 C36 2(3) . . . . ?
C34 C35 C36 N10 0(3) . . . . ?
C36 N10 C32 C31 177.1(18) . . . . ?
C36 N10 C32 C33 2(3) . . . . ?
Fe3 N13 C37 C38 175.6(13) . . . . ?
Fe3 N13 C41 C40 -174.2(15) . . . . ?
Fe3 N13 C41 C42 8(2) . . . . ?
Fe3 N14 C42 C41 43.8(19) . . . . ?
Fe3 N14 C43 C44 -44.1(16) . . . . ?
Fe3 N14 C49 C50 -28(2) . . . . ?
Fe3 N11 C44 C43 1(2) . . . . ?
Fe3 N11 C44 C45 -174.0(16) . . . . ?
Fe3 N11 C48 C47 170.1(13) . . . . ?
Fe3 N12 C50 C49 -20(2) . . . . ?
Fe3 N12 C50 C51 170.5(16) . . . . ?
Fe3 N12 C54 C53 -170.6(15) . . . . ?
N13 C37 C38 C39 1(3) . . . . ?
N13 C41 C42 N14 -37(3) . . . . ?
N14 C43 C44 N11 32(2) . . . . ?
N14 C43 C44 C45 -153.4(18) . . . . ?
N14 C49 C50 N12 31(2) . . . . ?
N14 C49 C50 C51 -158.5(18) . . . . ?
N11 C44 C45 C46 4(3) . . . . ?
N12 C50 C51 C52 -2(3) . . . . ?
C37 N13 C41 C40 -1(3) . . . . ?
C37 N13 C41 C42 -178.2(19) . . . . ?
C37 C38 C39 C40 -6(3) . . . . ?
C38 C39 C40 C41 8(3) . . . . ?
C39 C40 C41 N13 -5(3) . . . . ?
C39 C40 C41 C42 172(2) . . . . ?
C40 C41 C42 N14 145.4(19) . . . . ?
C41 N13 C37 C38 3(3) . . . . ?
C42 N14 C43 C44 -154.0(15) . . . . ?
C42 N14 C49 C50 92.0(19) . . . . ?
C43 N14 C42 C41 153.2(17) . . . . ?
C43 N14 C49 C50 -140.7(17) . . . . ?
C43 C44 C45 C46 -170.7(16) . . . . ?
C44 N11 C48 C47 0(3) . . . . ?
C44 C45 C46 C47 -2(3) . . . . ?
C45 C46 C47 C48 0(3) . . . . ?
C46 C47 C48 N11 1(3) . . . . ?
C48 N11 C44 C43 171.6(16) . . . . ?
C48 N11 C44 C45 -3(3) . . . . ?
C49 N14 C42 C41 -82(2) . . . . ?
C49 N14 C43 C44 76.3(18) . . . . ?
C49 C50 C51 C52 -171.3(19) . . . . ?
C50 N12 C54 C53 -5(3) . . . . ?
C50 C51 C52 C53 3(3) . . . . ?
C51 C52 C53 C54 -5(3) . . . . ?
C52 C53 C54 N12 6(3) . . . . ?
C54 N12 C50 C49 172.4(17) . . . . ?
C54 N12 C50 C51 3(3) . . . . ?
Fe4 N17 C55 C56 -171.6(15) . . . . ?
Fe4 N17 C59 C58 177.0(16) . . . . ?
Fe4 N17 C59 C60 -4(3) . . . . ?
Fe4 N20 C68 C67 -4(2) . . . . ?
Fe4 N20 C68 C69 174.0(15) . . . . ?
Fe4 N20 C72 C71 -173.9(14) . . . . ?
Fe4 N19 C62 C61 4(2) . . . . ?
Fe4 N19 C62 C63 -175.3(15) . . . . ?
Fe4 N19 C66 C65 173.1(16) . . . . ?
Fe4 N18 C60 C59 36(2) . . . . ?
Fe4 N18 C61 C62 -43.6(17) . . . . ?
Fe4 N18 C67 C68 -11(2) . . . . ?
N17 C55 C56 C57 -4(3) . . . . ?
N17 C59 C60 N18 -23(3) . . . . ?
N20 C68 C69 C70 4(3) . . . . ?
N19 C62 C63 C64 2(3) . . . . ?
N18 C61 C62 N19 29(2) . . . . ?
N18 C61 C62 C63 -152.0(19) . . . . ?
N18 C67 C68 N20 10(3) . . . . ?
N18 C67 C68 C69 -168(2) . . . . ?
C55 N17 C59 C58 3(3) . . . . ?
C55 N17 C59 C60 -178(2) . . . . ?
C55 C56 C57 C58 1(3) . . . . ?
C56 C57 C58 C59 3(4) . . . . ?
C57 C58 C59 N17 -5(3) . . . . ?
C57 C58 C59 C60 176(2) . . . . ?
C58 C59 C60 N18 156.4(19) . . . . ?
C59 N17 C55 C56 2(4) . . . . ?
C60 N18 C61 C62 -159.8(16) . . . . ?
C60 N18 C67 C68 112(2) . . . . ?
C61 N18 C60 C59 148.4(18) . . . . ?
C61 N18 C67 C68 -126(2) . . . . ?
C61 C62 C63 C64 -176.9(18) . . . . ?
C62 N19 C66 C65 2(3) . . . . ?
C62 C63 C64 C65 -1(3) . . . . ?
C63 C64 C65 C66 0(3) . . . . ?
C64 C65 C66 N19 0(3) . . . . ?
C66 N19 C62 C61 176.2(16) . . . . ?
C66 N19 C62 C63 -3(3) . . . . ?
C67 N18 C60 C59 -89(2) . . . . ?
C67 N18 C61 C62 78(2) . . . . ?
C67 C68 C69 C70 -178(2) . . . . ?
C68 N20 C72 C71 4(3) . . . . ?
C68 C69 C70 C71 -2(3) . . . . ?
C69 C70 C71 C72 2(3) . . . . ?
C70 C71 C72 N20 -3(3) . . . . ?
C72 N20 C68 C67 177.1(17) . . . . ?
C72 N20 C68 C69 -4(3) . . . . ?
S1 N5 C94 O2 -177(2) . . . . ?
S1 N5 C94 C95 -2(3) . . . . ?
O2 C94 C95 C96 -8(4) . . . . ?
O2 C94 C95 C100 -180(2) . . . . ?
O3 S1 N5 C94 114.5(18) . . . . ?
O3 S1 C100 C95 -112.5(15) . . . . ?
O3 S1 C100 C99 68(2) . . . . ?
O4 S1 N5 C94 -116.8(18) . . . . ?
O4 S1 C100 C95 119.5(15) . . . . ?
O4 S1 C100 C99 -60(2) . . . . ?
N5 S1 C100 C95 3.0(16) . . . . ?
N5 S1 C100 C99 -177(2) . . . . ?
N5 C94 C95 C96 177(2) . . . . ?
N5 C94 C95 C100 5(3) . . . . ?
C94 C95 C96 C97 -175(2) . . . . ?
C94 C95 C100 S1 -5(2) . . . . ?
C94 C95 C100 C99 175(2) . . . . ?
C95 C96 C97 C98 -1(3) . . . . ?
C96 C95 C100 S1 -178.1(14) . . . . ?
C96 C95 C100 C99 2(3) . . . . ?
C96 C97 C98 C99 5(3) . . . . ?
C97 C98 C99 C100 -6(3) . . . . ?
C98 C99 C100 S1 -177.7(17) . . . . ?
C98 C99 C100 C95 2(3) . . . . ?
C100 S1 N5 C94 0(2) . . . . ?
C100 C95 C96 C97 -3(3) . . . . ?
S2 N6 C73 O5 -176.6(19) . . . . ?
S2 N6 C73 C74 0(2) . . . . ?
O5 C73 C74 C75 -2(4) . . . . ?
O5 C73 C74 C79 177(2) . . . . ?
O6 S2 N6 C73 112.4(17) . . . . ?
O6 S2 C79 C74 -113.9(17) . . . . ?
O6 S2 C79 C78 68(2) . . . . ?
O7 S2 N6 C73 -116.4(16) . . . . ?
O7 S2 C79 C74 117.8(16) . . . . ?
O7 S2 C79 C78 -60(2) . . . . ?
N6 S2 C79 C74 0.6(17) . . . . ?
N6 S2 C79 C78 -177(2) . . . . ?
N6 C73 C74 C75 -179(2) . . . . ?
N6 C73 C74 C79 0(3) . . . . ?
C73 C74 C75 C76 178(2) . . . . ?
C73 C74 C79 S2 0(2) . . . . ?
C73 C74 C79 C78 177.6(18) . . . . ?
C74 C75 C76 C77 5(3) . . . . ?
C75 C74 C79 S2 178.5(16) . . . . ?
C75 C74 C79 C78 -3(3) . . . . ?
C75 C76 C77 C78 -5(3) . . . . ?
C76 C77 C78 C79 1(3) . . . . ?
C77 C78 C79 S2 -179.1(17) . . . . ?
C77 C78 C79 C74 3(3) . . . . ?
C79 S2 N6 C73 -0.6(18) . . . . ?
C79 C74 C75 C76 -1(3) . . . . ?
S3 N16 C87 O8 178(2) . . . . ?
S3 N16 C87 C88 0(3) . . . . ?
O8 C87 C88 C89 0(4) . . . . ?
O8 C87 C88 C93 176(3) . . . . ?
O9 S3 N16 C87 -111(2) . . . . ?
O9 S3 C93 C88 110.3(17) . . . . ?
O9 S3 C93 C92 -60(3) . . . . ?
O10 S3 N16 C87 121.4(19) . . . . ?
O10 S3 C93 C88 -124.4(17) . . . . ?
O10 S3 C93 C92 66(3) . . . . ?
N16 S3 C93 C88 -7.7(19) . . . . ?
N16 S3 C93 C92 -178(3) . . . . ?
N16 C87 C88 C89 178(2) . . . . ?
N16 C87 C88 C93 -5(3) . . . . ?
C87 C88 C89 C90 176(2) . . . . ?
C87 C88 C93 S3 8(2) . . . . ?
C87 C88 C93 C92 180(2) . . . . ?
C88 C89 C90 C91 3(4) . . . . ?
C89 C88 C93 S3 -175.7(19) . . . . ?
C89 C88 C93 C92 -4(4) . . . . ?
C89 C90 C91 C92 -4(5) . . . . ?
C90 C91 C92 C93 1(5) . . . . ?
C91 C92 C93 S3 172(2) . . . . ?
C91 C92 C93 C88 3(4) . . . . ?
C93 S3 N16 C87 4(2) . . . . ?
C93 C88 C89 C90 1(4) . . . . ?
S4 N15 C80 O11 169(3) . . . . ?
S4 N15 C80 C81 7(3) . . . . ?
O11 C80 C81 C82 13(4) . . . . ?
O11 C80 C81 C86 -170(3) . . . . ?
O12 S4 N15 C80 111(2) . . . . ?
O12 S4 C86 C81 -115.4(16) . . . . ?
O12 S4 C86 C85 66(3) . . . . ?
O13 S4 N15 C80 -124(2) . . . . ?
O13 S4 C86 C81 119.2(16) . . . . ?
O13 S4 C86 C85 -59(3) . . . . ?
N15 S4 C86 C81 0.8(18) . . . . ?
N15 S4 C86 C85 -177(2) . . . . ?
N15 C80 C81 C82 177(2) . . . . ?
N15 C80 C81 C86 -7(3) . . . . ?
C80 C81 C82 C83 -179(2) . . . . ?
C80 C81 C86 S4 3(2) . . . . ?
C80 C81 C86 C85 -178(2) . . . . ?
C81 C82 C83 C84 -4(4) . . . . ?
C82 C81 C86 S4 180.0(18) . . . . ?
C82 C81 C86 C85 -2(4) . . . . ?
C82 C83 C84 C85 1(4) . . . . ?
C83 C84 C85 C86 1(3) . . . . ?
C84 C85 C86 S4 176.7(18) . . . . ?
C84 C85 C86 C81 -1(3) . . . . ?
C86 S4 N15 C80 -5(2) . . . . ?
C86 C81 C82 C83 4(4) . . . . ?

loop_
_twin_individual_id
_twin_individual_mass_fraction_refined
1 0.471(2)
2 0.3053(19)
3 0.2234(15)
